data_4514277
loop_
_publ_author_name
'G\"otze, Sebastian'
'Herbst-Irmer, Regine'
'Klapper, Martin'
'G\"orls, Helmar'
'Schneider, Kilian R. A.'
'Barnett, Robert'
'Burks, Thomas'
'Neu, Ursula'
'Stallforth, Pierre'

_publ_section_title
;
 Structure, Biosynthesis, and Biological Activity of the Cyclic
 Lipopeptide Anikasin.
;
_journal_issue 10
_journal_name_full 'ACS chemical biology'
_journal_page_first 2498
_journal_page_last 2502
_journal_paper_doi 10.1021/acschembio.7b00589
_journal_volume 12
_journal_year 2017
_chemical_absolute_configuration rmad
_chemical_formula_moiety 'C64 H111 N11 O20, 13(H2 O)'
_chemical_formula_sum 'C64 H137 N11 O33'
_chemical_formula_weight 1588.84
_space_group_crystal_system monoclinic
_space_group_IT_number 4
_space_group_name_Hall 'P 2yb'
_space_group_name_H-M_alt 'P 1 21 1'
_symmetry_space_group_name_Hall 'P 2yb'
_symmetry_space_group_name_H-M 'P 1 21 1'
_atom_sites_solution_hydrogens geom
_audit_creation_method SHELXL-2017/1
_cell_angle_alpha 90
_cell_angle_beta 98.20(3)
_cell_angle_gamma 90
_cell_formula_units_Z 4
_cell_length_a 12.974(3)
_cell_length_b 41.124(8)
_cell_length_c 16.447(3)
_cell_measurement_temperature 100(2)
_cell_volume 8685(3)
_computing_molecular_graphics 'XP Version 5.1'
_computing_publication_material 'XP Version 5.1'
_computing_structure_refinement 'SHELXL-2017/1 (Sheldrick, 2017)'
_computing_structure_solution 'SHELXD (Sheldrick, 2008)'
_diffrn_ambient_temperature 100(2)
_diffrn_measured_fraction_theta_full 0.997
_diffrn_measured_fraction_theta_max 0.991
_diffrn_measurement_device_type 'BESSY Beamline BL14.3'
_diffrn_radiation_wavelength 0.89429
_diffrn_reflns_av_R_equivalents 0.0682
_diffrn_reflns_av_unetI/netI 0.0626
_diffrn_reflns_Laue_measured_fraction_full 0.997
_diffrn_reflns_Laue_measured_fraction_max 0.991
_diffrn_reflns_limit_h_max 15
_diffrn_reflns_limit_h_min -15
_diffrn_reflns_limit_k_max 50
_diffrn_reflns_limit_k_min -50
_diffrn_reflns_limit_l_max 20
_diffrn_reflns_limit_l_min -20
_diffrn_reflns_number 118968
_diffrn_reflns_point_group_measured_fraction_full 0.993
_diffrn_reflns_point_group_measured_fraction_max 0.988
_diffrn_reflns_theta_full 32.451
_diffrn_reflns_theta_max 33.561
_diffrn_reflns_theta_min 1.693
_exptl_absorpt_coefficient_mu 0.168
_exptl_crystal_density_diffrn 1.215
_exptl_crystal_F_000 3448
_refine_diff_density_max 0.630
_refine_diff_density_min -0.465
_refine_diff_density_rms 0.092
_refine_ls_abs_structure_details
;
 Flack x determined using 9868 quotients [(I+)-(I-)]/[(I+)+(I-)]
 (Parsons, Flack and Wagner, Acta Cryst. B69 (2013) 249-259).
;
_refine_ls_abs_structure_Flack 0.21(19)
_refine_ls_extinction_method none
_refine_ls_goodness_of_fit_ref 1.034
_refine_ls_hydrogen_treatment constr
_refine_ls_matrix_type full
_refine_ls_number_parameters 2307
_refine_ls_number_reflns 33796
_refine_ls_number_restraints 6645
_refine_ls_restrained_S_all 1.000
_refine_ls_R_factor_all 0.1193
_refine_ls_R_factor_gt 0.0921
_refine_ls_shift/su_max 0.002
_refine_ls_shift/su_mean 0.000
_refine_ls_structure_factor_coef Fsqd
_refine_ls_weighting_details 'w=1/[\s^2^(Fo^2^)+(0.1777P)^2^+5.1460P] where P=(Fo^2^+2Fc^2^)/3'
_refine_ls_weighting_scheme calc
_refine_ls_wR_factor_gt 0.2511
_refine_ls_wR_factor_ref 0.2766
_reflns_Friedel_coverage 0.964
_reflns_Friedel_fraction_full 0.989
_reflns_Friedel_fraction_max 0.984
_reflns_number_gt 25431
_reflns_number_total 33796
_reflns_threshold_expression 'I > 2\s(I)'
_cod_data_source_file cb7b00589_si_003.cif
_cod_data_source_block final
_cod_database_code 4514277
_shelx_shelxl_version_number 2017/1
_shelx_space_group_comment
;
The symmetry employed for this shelxl refinement is uniquely defined
by the following loop, which should always be used as a source of
symmetry information in preference to the above space-group names.
They are only intended as comments.
;

loop_
_space_group_symop_operation_xyz
'x, y, z'
'-x, y+1/2, -z'

loop_
_atom_site_label
_atom_site_type_symbol
_atom_site_fract_x
_atom_site_fract_y
_atom_site_fract_z
_atom_site_U_iso_or_equiv
_atom_site_adp_type
_atom_site_occupancy
_atom_site_site_symmetry_order
_atom_site_calc_flag
_atom_site_refinement_flags_posn
_atom_site_refinement_flags_adp
_atom_site_refinement_flags_occupancy
_atom_site_disorder_assembly
_atom_site_disorder_group
C1_10 C 1.1326(6) 0.2075(2) 0.7969(5) 0.0427(17) Uani 1 1 d D U . . .
O1_10 O 1.1239(5) 0.20892(16) 0.7200(3) 0.0461(14) Uani 1 1 d D U . . .
C2_10 C 1.2216(8) 0.1914(3) 0.8515(9) 0.048(2) Uani 0.767(9) 1 d D U P A 1
H2A_10 H 1.231002 0.169005 0.831407 0.058 Uiso 0.767(9) 1 calc R U P A 1
H2B_10 H 1.204371 0.189804 0.908046 0.058 Uiso 0.767(9) 1 calc R U P A 1
O2_10 O 1.4059(7) 0.1896(2) 0.8933(6) 0.054(2) Uani 0.767(9) 1 d D U P A 1
H2_10 H 1.463647 0.199037 0.896170 0.082 Uiso 0.767(9) 1 calc R U P A 1
C3_10 C 1.3249(8) 0.2105(3) 0.8528(8) 0.048(2) Uani 0.767(9) 1 d D U P A 1
H3_10 H 1.337496 0.214081 0.794898 0.058 Uiso 0.767(9) 1 calc R U P A 1
C4_10 C 1.3219(9) 0.2436(3) 0.8948(8) 0.052(2) Uani 0.767(9) 1 d D U P A 1
H4A_10 H 1.314260 0.239873 0.953135 0.062 Uiso 0.767(9) 1 calc R U P A 1
H4B_10 H 1.258822 0.255300 0.869163 0.062 Uiso 0.767(9) 1 calc R U P A 1
C5_10 C 1.4170(14) 0.2661(4) 0.8921(12) 0.066(3) Uani 0.767(9) 1 d D U P A 1
H5A_10 H 1.481362 0.254904 0.916961 0.080 Uiso 0.767(9) 1 calc R U P A 1
H5B_10 H 1.423757 0.271379 0.834373 0.080 Uiso 0.767(9) 1 calc R U P A 1
C6_10 C 1.4030(18) 0.2973(4) 0.9393(15) 0.075(3) Uani 0.767(9) 1 d D U P A 1
H6A_10 H 1.380445 0.291614 0.992482 0.090 Uiso 0.767(9) 1 calc R U P A 1
H6B_10 H 1.346664 0.310342 0.907731 0.090 Uiso 0.767(9) 1 calc R U P A 1
C7_10 C 1.5022(13) 0.3186(4) 0.9559(11) 0.077(3) Uani 0.767(9) 1 d D U P A 1
H7A_10 H 1.499423 0.331125 1.006927 0.093 Uiso 0.767(9) 1 calc R U P A 1
H7B_10 H 1.563357 0.303977 0.966029 0.093 Uiso 0.767(9) 1 calc R U P A 1
C8_10 C 1.5189(13) 0.3414(4) 0.8908(11) 0.081(3) Uani 0.767(9) 1 d D U P A 1
H8A_10 H 1.455946 0.355106 0.878297 0.097 Uiso 0.767(9) 1 calc R U P A 1
H8B_10 H 1.526112 0.328746 0.840725 0.097 Uiso 0.767(9) 1 calc R U P A 1
C9_10 C 1.6143(14) 0.3639(4) 0.9095(12) 0.083(4) Uani 0.767(9) 1 d D U P A 1
H9A_10 H 1.677461 0.350430 0.923369 0.100 Uiso 0.767(9) 1 calc R U P A 1
H9B_10 H 1.622141 0.376482 0.859354 0.100 Uiso 0.767(9) 1 calc R U P A 1
C10_10 C 1.6075(17) 0.3862(5) 0.9754(13) 0.092(5) Uani 0.767(9) 1 d D U P A 1
H10A_10 H 1.670240 0.399757 0.984043 0.138 Uiso 0.767(9) 1 calc R U P A 1
H10B_10 H 1.546088 0.400102 0.961663 0.138 Uiso 0.767(9) 1 calc R U P A 1
H10C_10 H 1.601464 0.374024 1.025743 0.138 Uiso 0.767(9) 1 calc R U P A 1
C2_10 C 1.2360(17) 0.1968(10) 0.840(2) 0.051(4) Uani 0.233(9) 1 d D U P A 2
H2A_10 H 1.244410 0.173064 0.832072 0.061 Uiso 0.233(9) 1 calc R U P A 2
H2B_10 H 1.241477 0.201322 0.899075 0.061 Uiso 0.233(9) 1 calc R U P A 2
O2_10 O 1.4174(19) 0.2002(8) 0.837(2) 0.063(6) Uani 0.233(9) 1 d D U P A 2
H2C_10 H 1.414579 0.180236 0.825632 0.095 Uiso 0.233(9) 1 calc R U P A 2
C3_10 C 1.322(2) 0.2155(8) 0.802(2) 0.057(4) Uani 0.233(9) 1 d D U P A 2
H3_10 H 1.310946 0.213585 0.741037 0.068 Uiso 0.233(9) 1 calc R U P A 2
C4_10 C 1.330(3) 0.2509(8) 0.828(3) 0.062(4) Uani 0.233(9) 1 d D U P A 2
H4A_10 H 1.262190 0.257972 0.843588 0.075 Uiso 0.233(9) 1 calc R U P A 2
H4B_10 H 1.343640 0.264300 0.780938 0.075 Uiso 0.233(9) 1 calc R U P A 2
C5_10 C 1.415(5) 0.2574(10) 0.900(4) 0.067(4) Uani 0.233(9) 1 d D U P A 2
H5A_10 H 1.483978 0.256726 0.881065 0.080 Uiso 0.233(9) 1 calc R U P A 2
H5B_10 H 1.413859 0.240074 0.942174 0.080 Uiso 0.233(9) 1 calc R U P A 2
C6_10 C 1.400(5) 0.2905(13) 0.939(4) 0.074(4) Uani 0.233(9) 1 d D U P A 2
H6A_10 H 1.409826 0.288797 0.999955 0.088 Uiso 0.233(9) 1 calc R U P A 2
H6B_10 H 1.329383 0.299045 0.920315 0.088 Uiso 0.233(9) 1 calc R U P A 2
C7_10 C 1.484(4) 0.3127(9) 0.910(3) 0.075(4) Uani 0.233(9) 1 d D U P A 2
HA7_10 H 1.551323 0.300890 0.917221 0.090 Uiso 0.233(9) 1 calc R U P A 2
H7B_10 H 1.464630 0.317393 0.851243 0.090 Uiso 0.233(9) 1 calc R U P A 2
C8_10 C 1.499(3) 0.3439(10) 0.956(2) 0.074(4) Uani 0.233(9) 1 d D U P A 2
H8A_10 H 1.483751 0.340768 1.012378 0.089 Uiso 0.233(9) 1 calc R U P A 2
H8B_10 H 1.449043 0.360169 0.928532 0.089 Uiso 0.233(9) 1 calc R U P A 2
C9_10 C 1.610(3) 0.3569(13) 0.958(4) 0.082(5) Uani 0.233(9) 1 d D U P A 2
H9A_10 H 1.657714 0.338070 0.966390 0.099 Uiso 0.233(9) 1 calc R U P A 2
H9B_10 H 1.615741 0.366147 0.903675 0.099 Uiso 0.233(9) 1 calc R U P A 2
C10_10 C 1.648(3) 0.3811(10) 1.019(4) 0.101(9) Uani 0.233(9) 1 d D U P A 2
H10A_10 H 1.719513 0.386876 1.013059 0.151 Uiso 0.233(9) 1 calc R U P A 2
H10B_10 H 1.603608 0.400469 1.011114 0.151 Uiso 0.233(9) 1 calc R U P A 2
H10C_10 H 1.645809 0.372240 1.074170 0.151 Uiso 0.233(9) 1 calc R U P A 2
N_11 N 1.0584(5) 0.21995(17) 0.8357(4) 0.0365(14) Uani 1 1 d D U . . .
HN_11 H 1.063346 0.218148 0.889400 0.044 Uiso 1 1 calc R U . . .
CA_11 C 0.9681(6) 0.23670(19) 0.7896(4) 0.0362(15) Uani 1 1 d D U . . .
HA_11 H 0.994805 0.255473 0.760083 0.043 Uiso 1 1 calc R U . . .
C_11 C 0.9077(6) 0.21482(17) 0.7259(4) 0.0339(15) Uani 1 1 d D U . . .
O_11 O 0.8709(5) 0.22561(14) 0.6586(3) 0.0402(13) Uani 1 1 d D U . . .
CB_11 C 0.8984(7) 0.2503(2) 0.8489(5) 0.0455(19) Uani 1 1 d D U . . .
HBA_11 H 0.875162 0.232036 0.881060 0.055 Uiso 1 1 calc R U . . .
HBB_11 H 0.940611 0.265040 0.888004 0.055 Uiso 1 1 calc R U . . .
CG_11 C 0.8038(9) 0.2685(3) 0.8097(6) 0.064(3) Uani 1 1 d D U . . .
HG_11 H 0.759349 0.253332 0.772303 0.077 Uiso 1 1 calc R U . . .
CD1_11 C 0.8313(13) 0.2973(3) 0.7598(7) 0.095(4) Uani 1 1 d D U . . .
HD1A_11 H 0.767343 0.308365 0.735496 0.142 Uiso 1 1 calc R U . . .
HD1B_11 H 0.875045 0.312437 0.795497 0.142 Uiso 1 1 calc R U . . .
HD1C_11 H 0.869279 0.289724 0.715967 0.142 Uiso 1 1 calc R U . . .
CD2_11 C 0.7412(12) 0.2800(4) 0.8765(7) 0.102(5) Uani 1 1 d D U . . .
HD2A_11 H 0.679418 0.291936 0.851117 0.152 Uiso 1 1 calc R U . . .
HD2B_11 H 0.719526 0.261160 0.906283 0.152 Uiso 1 1 calc R U . . .
HD2C_11 H 0.784519 0.294360 0.914877 0.152 Uiso 1 1 calc R U . . .
N_12 N 0.8955(5) 0.18335(14) 0.7443(3) 0.0291(12) Uani 1 1 d D U . . .
HN_12 H 0.921519 0.175899 0.793119 0.035 Uiso 1 1 calc R U . . .
CA_12 C 0.8395(6) 0.16162(18) 0.6840(4) 0.0328(15) Uani 1 1 d D U . . .
HA_12 H 0.772249 0.172575 0.662636 0.039 Uiso 1 1 calc R U . . .
C_12 C 0.8966(5) 0.15574(17) 0.6102(4) 0.0292(14) Uani 1 1 d D U . . .
O_12 O 0.8490(4) 0.14606(14) 0.5450(3) 0.0361(12) Uani 1 1 d D U . . .
CB_12 C 0.8117(8) 0.1294(2) 0.7224(6) 0.051(2) Uani 1 1 d D U . . .
HBA_12 H 0.785759 0.113929 0.678074 0.061 Uiso 1 1 calc R U . . .
HBB_12 H 0.875187 0.120019 0.754218 0.061 Uiso 1 1 calc R U . . .
CG_12 C 0.7318(10) 0.1337(3) 0.7768(8) 0.086(3) Uani 1 1 d D U . . .
OD1_12 O 0.6492(15) 0.1405(7) 0.7468(14) 0.108(6) Uani 0.499(17) 1 d D U P B 1
OD2_12 O 0.7492(16) 0.1157(6) 0.8439(12) 0.107(6) Uani 0.499(17) 1 d D U P B 1
HD2_12 H 0.788297 0.125801 0.880423 0.161 Uiso 0.499(17) 1 calc R U P B 1
OD1_12 O 0.6563(17) 0.1153(5) 0.7782(17) 0.109(6) Uani 0.501(17) 1 d D U P B 2
OD2_12 O 0.6800(11) 0.1630(4) 0.7762(10) 0.073(4) Uani 0.501(17) 1 d D U P B 2
HD2A_12 H 0.669276 0.167539 0.824026 0.109 Uiso 0.501(17) 1 calc R U P B 2
N_13 N 0.9978(4) 0.16277(13) 0.6202(3) 0.0229(11) Uani 1 1 d D U . . .
HN_13 H 1.030730 0.166869 0.669737 0.027 Uiso 1 1 calc R U . . .
CA_13 C 1.0543(5) 0.16374(15) 0.5499(4) 0.0229(12) Uani 1 1 d D U . . .
HA_13 H 1.041991 0.142661 0.519718 0.027 Uiso 1 1 calc R U . . .
C_13 C 1.0126(5) 0.19091(14) 0.4917(3) 0.0208(12) Uani 1 1 d D U . . .
O_13 O 0.9822(4) 0.18653(12) 0.4184(3) 0.0304(11) Uani 1 1 d D U . . .
CB_13 C 1.1708(5) 0.16706(16) 0.5774(4) 0.0237(13) Uani 1 1 d D U . . .
HB_13 H 1.187547 0.189424 0.599238 0.028 Uiso 1 1 calc R U . . .
OG1_13 O 1.2142(4) 0.16216(11) 0.5008(3) 0.0267(10) Uani 1 1 d D U . . .
CG2_13 C 1.2186(6) 0.14179(17) 0.6383(4) 0.0299(15) Uani 1 1 d D U . . .
HG2A_13 H 1.190970 0.144488 0.690332 0.045 Uiso 1 1 calc R U . . .
HG2B_13 H 1.201481 0.119994 0.616351 0.045 Uiso 1 1 calc R U . . .
HG2C_13 H 1.294449 0.144519 0.647751 0.045 Uiso 1 1 calc R U . . .
N_14 N 1.0079(4) 0.22050(12) 0.5266(3) 0.0229(11) Uani 1 1 d D U . . .
HN_14 H 1.030724 0.223106 0.579147 0.027 Uiso 1 1 calc R U . . .
CA_14 C 0.9646(5) 0.24852(14) 0.4767(4) 0.0233(12) Uani 1 1 d D U . . .
HA_14 H 1.008271 0.252092 0.432088 0.028 Uiso 1 1 calc R U . . .
C_14 C 0.8531(5) 0.24141(15) 0.4366(4) 0.0226(12) Uani 1 1 d D U . . .
O_14 O 0.8243(4) 0.24867(11) 0.3638(3) 0.0253(10) Uani 1 1 d D U . . .
CB_14 C 0.9700(6) 0.27892(15) 0.5291(4) 0.0293(14) Uani 1 1 d D U . . .
HBA_14 H 1.044048 0.284198 0.547630 0.035 Uiso 1 1 calc R U . . .
HBB_14 H 0.937109 0.274304 0.578644 0.035 Uiso 1 1 calc R U . . .
CG_14 C 0.9171(6) 0.30866(15) 0.4858(4) 0.0318(15) Uani 1 1 d D U . . .
HG_14 H 0.842157 0.303134 0.468072 0.038 Uiso 1 1 calc R U . . .
CD1_14 C 0.9645(7) 0.31798(19) 0.4094(5) 0.0402(18) Uani 1 1 d D U . . .
HD1A_14 H 0.928400 0.337095 0.383622 0.060 Uiso 1 1 calc R U . . .
HD1B_14 H 1.038525 0.323038 0.424986 0.060 Uiso 1 1 calc R U . . .
HD1C_14 H 0.957175 0.299804 0.370463 0.060 Uiso 1 1 calc R U . . .
CD2_14 C 0.9214(8) 0.33716(19) 0.5461(6) 0.046(2) Uani 1 1 d D U . . .
HD2A_14 H 0.890480 0.330553 0.594559 0.069 Uiso 1 1 calc R U . . .
HD2B_14 H 0.994069 0.343547 0.562963 0.069 Uiso 1 1 calc R U . . .
HD2C_14 H 0.882401 0.355602 0.519452 0.069 Uiso 1 1 calc R U . . .
N_15 N 0.7880(4) 0.22908(13) 0.4846(3) 0.0235(11) Uani 1 1 d D U . . .
HN_15 H 0.812412 0.223307 0.535209 0.028 Uiso 1 1 calc R U . . .
CA_15 C 0.6776(5) 0.22498(16) 0.4551(4) 0.0250(13) Uani 1 1 d D U . . .
HA_15 H 0.651044 0.246398 0.432190 0.030 Uiso 1 1 calc R U . . .
C_15 C 0.6562(5) 0.20008(15) 0.3859(4) 0.0230(12) Uani 1 1 d D U . . .
O_15 O 0.5693(4) 0.19831(12) 0.3448(3) 0.0279(10) Uani 1 1 d D U . . .
CB_15 C 0.6154(6) 0.21642(19) 0.5243(4) 0.0334(15) Uani 1 1 d D U . . .
HBA_15 H 0.639548 0.194907 0.546394 0.040 Uiso 1 1 calc R U . . .
HBB_15 H 0.541518 0.213988 0.499982 0.040 Uiso 1 1 calc R U . . .
CG_15 C 0.6201(7) 0.2400(3) 0.5965(5) 0.058(2) Uani 1 1 d D U . . .
HG_15 H 0.693927 0.240860 0.624076 0.069 Uiso 1 1 calc R U . . .
CD1_15 C 0.5883(14) 0.2740(3) 0.5707(10) 0.104(5) Uani 1 1 d D U . . .
HD1A_15 H 0.632133 0.281869 0.531013 0.156 Uiso 1 1 calc R U . . .
HD1B_15 H 0.515214 0.274065 0.545311 0.156 Uiso 1 1 calc R U . . .
HD1C_15 H 0.596748 0.288257 0.618952 0.156 Uiso 1 1 calc R U . . .
CD2_15 C 0.5543(9) 0.2267(4) 0.6581(6) 0.079(4) Uani 1 1 d D U . . .
HD2A_15 H 0.576979 0.204582 0.673699 0.119 Uiso 1 1 calc R U . . .
HD2B_15 H 0.562522 0.240612 0.707062 0.119 Uiso 1 1 calc R U . . .
HD2C_15 H 0.480988 0.226420 0.633420 0.119 Uiso 1 1 calc R U . . .
N_16 N 0.7347(4) 0.18069(13) 0.3712(3) 0.0249(11) Uani 1 1 d D U . . .
HN_16 H 0.794906 0.182084 0.403334 0.030 Uiso 1 1 calc R U . . .
CA_16 C 0.7234(6) 0.15727(16) 0.3033(4) 0.0303(14) Uani 1 1 d D U . . .
HA_16 H 0.661380 0.143284 0.307549 0.036 Uiso 1 1 calc R U . . .
C_16 C 0.7083(6) 0.17379(18) 0.2188(4) 0.0340(15) Uani 1 1 d D U . . .
O_16 O 0.6741(6) 0.15792(17) 0.1584(3) 0.0532(16) Uani 1 1 d D U . . .
CB_16 C 0.8192(7) 0.13575(19) 0.3105(5) 0.0403(17) Uani 1 1 d D U . . .
HBA_16 H 0.813929 0.120954 0.262553 0.048 Uiso 0.640(5) 1 calc R U P C 1
HBB_16 H 0.881983 0.149421 0.310254 0.048 Uiso 0.640(5) 1 calc R U P C 1
HBA_16 H 0.882261 0.148962 0.327965 0.048 Uiso 0.194(4) 1 calc R U P C 2
HBB_16 H 0.814735 0.118799 0.352559 0.048 Uiso 0.194(4) 1 calc R U P C 2
HBA3_16 H 0.834484 0.127808 0.367738 0.048 Uiso 0.166(4) 1 calc R U P C 3
HBB3_16 H 0.803033 0.116549 0.274586 0.048 Uiso 0.166(4) 1 calc R U P C 3
OG_16 O 0.8293(8) 0.1170(2) 0.3843(5) 0.044(2) Uani 0.640(5) 1 d D U P C 1
HG_16 H 0.834988 0.129600 0.424979 0.065 Uiso 0.640(5) 1 calc R U P C 1
OG_16 O 0.827(2) 0.1207(7) 0.2330(14) 0.043(6) Uani 0.194(4) 1 d D U P C 2
HG_16 H 0.879588 0.108561 0.237718 0.065 Uiso 0.194(4) 1 calc R U P C 2
OG3_16 O 0.908(2) 0.1506(9) 0.290(3) 0.057(7) Uani 0.166(4) 1 d D U P C 3
HG3_16 H 0.928151 0.165125 0.324327 0.086 Uiso 0.166(4) 1 calc R U P C 3
N_17 N 0.7389(5) 0.20461(15) 0.2151(3) 0.0310(13) Uani 1 1 d D U . . .
HN_17 H 0.769356 0.214472 0.259689 0.037 Uiso 1 1 calc R U . . .
CA_17 C 0.7217(6) 0.2221(2) 0.1363(4) 0.0403(16) Uani 1 1 d D U . . .
HA_17 H 0.649212 0.217424 0.109281 0.048 Uiso 1 1 calc R U . . .
C_17 C 0.7970(6) 0.2118(2) 0.0781(4) 0.0443(19) Uani 1 1 d D U . . .
O_17 O 0.7721(6) 0.2144(2) 0.0039(3) 0.065(2) Uani 1 1 d D U . . .
CB_17 C 0.7313(6) 0.2588(2) 0.1520(5) 0.0397(17) Uani 1 1 d D U . . .
HBA_17 H 0.799759 0.263275 0.184917 0.048 Uiso 1 1 calc R U . . .
HBB_17 H 0.729477 0.270047 0.098630 0.048 Uiso 1 1 calc R U . . .
CG_17 C 0.6461(6) 0.2729(2) 0.1966(6) 0.0481(19) Uani 1 1 d D U . . .
HG_17 H 0.647805 0.260937 0.249703 0.058 Uiso 1 1 calc R U . . .
CD1_17 C 0.6717(9) 0.3079(3) 0.2165(9) 0.072(3) Uani 1 1 d D U . . .
HD1A_17 H 0.742029 0.309365 0.247293 0.108 Uiso 1 1 calc R U . . .
HD1B_17 H 0.668447 0.320354 0.165447 0.108 Uiso 1 1 calc R U . . .
HD1C_17 H 0.621408 0.316737 0.249804 0.108 Uiso 1 1 calc R U . . .
CD2_17 C 0.5399(7) 0.2691(4) 0.1497(8) 0.084(4) Uani 1 1 d D U . . .
HD2A_17 H 0.526071 0.246045 0.137945 0.127 Uiso 1 1 calc R U . . .
HD2B_17 H 0.488262 0.277605 0.182364 0.127 Uiso 1 1 calc R U . . .
HD2C_17 H 0.535301 0.281222 0.098006 0.127 Uiso 1 1 calc R U . . .
N_18 N 0.8917(5) 0.2024(2) 0.1116(4) 0.0470(17) Uani 1 1 d D U . . .
HN_18 H 0.905334 0.200261 0.165286 0.056 Uiso 1 1 calc R U . . .
CA_18 C 0.9733(7) 0.1956(2) 0.0619(5) 0.0508(19) Uani 1 1 d D U . . .
HA_18 H 0.938748 0.189693 0.005606 0.061 Uiso 1 1 calc R U . . .
C_18 C 1.0449(7) 0.2242(2) 0.0531(5) 0.0503(19) Uani 1 1 d D U . . .
O_18 O 1.1092(5) 0.2217(2) 0.0051(3) 0.066(2) Uani 1 1 d D U . . .
CB_18 C 1.0358(8) 0.1664(3) 0.0967(5) 0.058(2) Uani 1 1 d D U . . .
HBA_18 H 0.989446 0.147228 0.096154 0.070 Uiso 1 1 calc R U . . .
HBB_18 H 1.090325 0.161352 0.062188 0.070 Uiso 1 1 calc R U . . .
OG_18 O 1.0828(6) 0.17282(18) 0.1783(3) 0.0589(18) Uani 1 1 d D U . . .
HG_18 H 1.122897 0.188857 0.178508 0.088 Uiso 1 1 calc R U . . .
N_19 N 1.0357(6) 0.25051(19) 0.0978(4) 0.0503(17) Uani 1 1 d D U . . .
HN_19 H 0.987005 0.251157 0.129951 0.060 Uiso 1 1 calc R U . . .
CA_19 C 1.1042(7) 0.2784(2) 0.0953(6) 0.057(2) Uani 1 1 d D U . . .
HA_19 H 1.117637 0.281199 0.037285 0.068 Uiso 1 1 calc R U . . .
C_19 C 1.2083(6) 0.2742(3) 0.1490(6) 0.059(2) Uani 1 1 d D U . . .
O_19 O 1.2871(6) 0.2875(2) 0.1318(5) 0.083(3) Uani 1 1 d D U . . .
CB_19 C 1.0500(8) 0.3092(3) 0.1197(7) 0.064(2) Uani 1 1 d D U . . .
HBA_19 H 1.020081 0.304657 0.170665 0.076 Uiso 1 1 calc R U . . .
HBB_19 H 1.103023 0.326468 0.132463 0.076 Uiso 1 1 calc R U . . .
CG_19 C 0.9640(10) 0.3220(3) 0.0554(7) 0.078(3) Uani 1 1 d D U . . .
HG_19 H 0.915462 0.303622 0.037979 0.093 Uiso 1 1 calc R U . . .
CD1_19 C 0.9022(14) 0.3485(4) 0.0919(11) 0.110(5) Uani 1 1 d D U . . .
HD1A_19 H 0.876202 0.340065 0.140832 0.165 Uiso 1 1 calc R U . . .
HD1B_19 H 0.947442 0.367260 0.107015 0.165 Uiso 1 1 calc R U . . .
HD1C_19 H 0.843365 0.355146 0.051180 0.165 Uiso 1 1 calc R U . . .
CD2_19 C 1.0046(13) 0.3349(4) -0.0205(8) 0.091(4) Uani 1 1 d D U . . .
HD2A_19 H 0.946110 0.342847 -0.059811 0.136 Uiso 1 1 calc R U . . .
HD2B_19 H 1.053329 0.352793 -0.004835 0.136 Uiso 1 1 calc R U . . .
HD2C_19 H 1.040414 0.317445 -0.045715 0.136 Uiso 1 1 calc R U . . .
N_20 N 1.2068(6) 0.2573(2) 0.2182(6) 0.067(3) Uani 1 1 d D U . . .
HN_20 H 1.146376 0.249776 0.228241 0.081 Uiso 1 1 calc R U . . .
CA_20 C 1.2987(6) 0.2505(2) 0.2787(6) 0.054(2) Uani 1 1 d D U . . .
HA_20 H 1.358922 0.245193 0.249275 0.064 Uiso 1 1 calc R U . . .
C_20 C 1.2706(5) 0.22065(18) 0.3250(5) 0.0342(16) Uani 1 1 d D U . . .
O_20 O 1.1797(4) 0.21458(14) 0.3335(3) 0.0366(12) Uani 1 1 d D U . . .
CB_20 C 1.3272(8) 0.2790(3) 0.3356(9) 0.076(3) Uani 1 1 d D U . . .
HB_20 H 1.381204 0.267280 0.374180 0.091 Uiso 0.328(17) 1 calc R U P D 2
HB_20 H 1.325944 0.297421 0.295688 0.091 Uiso 0.672(17) 1 calc R U P D 1
CG1_20 C 1.4391(11) 0.2767(4) 0.3671(12) 0.069(4) Uani 0.672(17) 1 d D U P D 1
HG1A_20 H 1.478199 0.269311 0.323115 0.083 Uiso 0.672(17) 1 calc R U P D 1
HG1B_20 H 1.450568 0.260923 0.412908 0.083 Uiso 0.672(17) 1 calc R U P D 1
CG2_20 C 1.246(2) 0.2885(7) 0.3827(18) 0.078(6) Uani 0.672(17) 1 d D U P D 1
HG2A_20 H 1.178386 0.287998 0.347192 0.118 Uiso 0.672(17) 1 calc R U P D 1
HG2B_20 H 1.244523 0.273266 0.428420 0.118 Uiso 0.672(17) 1 calc R U P D 1
HG2C_20 H 1.259471 0.310490 0.404241 0.118 Uiso 0.672(17) 1 calc R U P D 1
CD1_20 C 1.4773(17) 0.3109(4) 0.3976(12) 0.079(5) Uani 0.672(17) 1 d D U P D 1
HD1A_20 H 1.551713 0.309939 0.418973 0.119 Uiso 0.672(17) 1 calc R U P D 1
HD1B_20 H 1.465923 0.326344 0.351886 0.119 Uiso 0.672(17) 1 calc R U P D 1
HD1C_20 H 1.438391 0.317986 0.441357 0.119 Uiso 0.672(17) 1 calc R U P D 1
CG1_20 C 1.251(4) 0.2845(14) 0.398(3) 0.071(6) Uani 0.328(17) 1 d D U P D 2
HG1A_20 H 1.244932 0.263544 0.426313 0.086 Uiso 0.328(17) 1 calc R U P D 2
HG1B_20 H 1.182316 0.289199 0.365933 0.086 Uiso 0.328(17) 1 calc R U P D 2
CG2_20 C 1.388(3) 0.3067(7) 0.3270(19) 0.071(7) Uani 0.328(17) 1 d D U P D 2
HG2A_20 H 1.389943 0.320359 0.376132 0.085 Uiso 0.328(17) 1 calc R U P D 2
HG2B_20 H 1.458539 0.300145 0.320252 0.085 Uiso 0.328(17) 1 calc R U P D 2
HG2C_20 H 1.356787 0.319105 0.278658 0.085 Uiso 0.328(17) 1 calc R U P D 2
CD1_20 C 1.274(2) 0.3117(7) 0.466(2) 0.063(7) Uani 0.328(17) 1 d D U P D 2
HD1A_20 H 1.218115 0.311852 0.500115 0.095 Uiso 0.328(17) 1 calc R U P D 2
HD1B_20 H 1.340595 0.307151 0.500305 0.095 Uiso 0.328(17) 1 calc R U P D 2
HD1C_20 H 1.277586 0.332968 0.439544 0.095 Uiso 0.328(17) 1 calc R U P D 2
N_21 N 1.3481(5) 0.20097(15) 0.3560(4) 0.0326(13) Uani 1 1 d D U . . .
HN_21 H 1.412881 0.204873 0.348904 0.039 Uiso 1 1 calc R U . . .
CA_21 C 1.3208(6) 0.17272(17) 0.4021(4) 0.0298(14) Uani 1 1 d D U . . .
HA_21 H 1.264852 0.160090 0.367643 0.036 Uiso 1 1 calc R U . . .
C_21 C 1.2803(5) 0.18433(16) 0.4805(4) 0.0271(13) Uani 1 1 d D U . . .
O_21 O 1.3073(5) 0.20873(13) 0.5179(3) 0.0393(12) Uani 1 1 d D U . . .
CB_21 C 1.4139(6) 0.15057(17) 0.4279(4) 0.0281(14) Uani 1 1 d D U . . .
HBA_21 H 1.471328 0.163597 0.457918 0.034 Uiso 1 1 calc R U . . .
HBB_21 H 1.394139 0.133820 0.466077 0.034 Uiso 1 1 calc R U . . .
CG_21 C 1.4526(5) 0.13389(16) 0.3559(4) 0.0266(13) Uani 1 1 d D U . . .
OD1_21 O 1.4045(4) 0.13435(13) 0.2870(3) 0.0361(12) Uani 1 1 d D U . . .
OD2_21 O 1.5406(4) 0.11774(12) 0.3733(3) 0.0316(11) Uani 1 1 d D U . . .
HD2_21 H 1.562166 0.119206 0.423763 0.047 Uiso 1 1 calc R U . . .
C1_30 C 0.5042(6) -0.0205(2) 0.1350(4) 0.0420(18) Uani 1 1 d D U . . .
O1_30 O 0.5091(4) -0.01938(16) 0.2110(3) 0.0398(13) Uani 1 1 d D U . . .
C2_30 C 0.6015(9) -0.0168(4) 0.0952(9) 0.045(3) Uani 0.741(9) 1 d D U P E 1
H2A_30 H 0.617373 0.006622 0.091785 0.054 Uiso 0.741(9) 1 calc R U P E 1
H2B_30 H 0.587075 -0.025276 0.038353 0.054 Uiso 0.741(9) 1 calc R U P E 1
O2_30 O 0.7894(6) -0.0251(3) 0.1043(5) 0.053(2) Uani 0.741(9) 1 d D U P E 1
H2_30 H 0.772721 -0.012188 0.065107 0.080 Uiso 0.741(9) 1 calc R U P E 1
C3_30 C 0.6982(8) -0.0341(3) 0.1392(7) 0.041(2) Uani 0.741(9) 1 d D U P E 1
H3_30 H 0.708618 -0.026183 0.197284 0.049 Uiso 0.741(9) 1 calc R U P E 1
C4_30 C 0.6851(10) -0.0705(3) 0.1423(8) 0.050(2) Uani 0.741(9) 1 d D U P E 1
H4A_30 H 0.668756 -0.078746 0.085454 0.060 Uiso 0.741(9) 1 calc R U P E 1
H4B_30 H 0.624898 -0.075383 0.171035 0.060 Uiso 0.741(9) 1 calc R U P E 1
C5_30 C 0.7797(10) -0.0885(3) 0.1851(7) 0.049(2) Uani 0.741(9) 1 d D U P E 1
H5A_30 H 0.837598 -0.085980 0.152383 0.059 Uiso 0.741(9) 1 calc R U P E 1
H5B_30 H 0.801640 -0.078412 0.239453 0.059 Uiso 0.741(9) 1 calc R U P E 1
C6_30 C 0.7607(11) -0.1244(3) 0.1970(8) 0.053(3) Uani 0.741(9) 1 d D U P E 1
H6A_30 H 0.739390 -0.134435 0.142523 0.064 Uiso 0.741(9) 1 calc R U P E 1
H6B_30 H 0.702016 -0.126823 0.228972 0.064 Uiso 0.741(9) 1 calc R U P E 1
C7_30 C 0.8549(11) -0.1432(3) 0.2412(9) 0.062(3) Uani 0.741(9) 1 d D U P E 1
H7A_30 H 0.912365 -0.141743 0.207678 0.074 Uiso 0.741(9) 1 calc R U P E 1
H7B_30 H 0.878605 -0.132413 0.294369 0.074 Uiso 0.741(9) 1 calc R U P E 1
C8_30 C 0.8353(12) -0.1780(3) 0.2569(10) 0.070(3) Uani 0.741(9) 1 d D U P E 1
H8A_30 H 0.902871 -0.188386 0.277279 0.084 Uiso 0.741(9) 1 calc R U P E 1
H8B_30 H 0.808210 -0.188366 0.203871 0.084 Uiso 0.741(9) 1 calc R U P E 1
C9_30 C 0.7601(15) -0.1854(4) 0.3176(13) 0.083(4) Uani 0.741(9) 1 d D U P E 1
H9A_30 H 0.785799 -0.174939 0.370804 0.100 Uiso 0.741(9) 1 calc R U P E 1
H9B_30 H 0.691291 -0.175911 0.296845 0.100 Uiso 0.741(9) 1 calc R U P E 1
C10_30 C 0.7476(18) -0.2208(4) 0.3309(14) 0.091(5) Uani 0.741(9) 1 d D U P E 1
H10A_30 H 0.698628 -0.224154 0.370327 0.136 Uiso 0.741(9) 1 calc R U P E 1
H10B_30 H 0.720692 -0.231217 0.278686 0.136 Uiso 0.741(9) 1 calc R U P E 1
H10C_30 H 0.815235 -0.230244 0.352672 0.136 Uiso 0.741(9) 1 calc R U P E 1
C2_30 C 0.5922(17) -0.0084(11) 0.092(2) 0.042(4) Uani 0.259(9) 1 d D U P E 2
H2A_30 H 0.589238 0.015609 0.088957 0.051 Uiso 0.259(9) 1 calc R U P E 2
H2B_30 H 0.583853 -0.017093 0.035633 0.051 Uiso 0.259(9) 1 calc R U P E 2
O2_30 O 0.7735(17) -0.0003(7) 0.1010(12) 0.050(5) Uani 0.259(9) 1 d D U P E 2
H2C_30 H 0.742300 0.011924 0.064601 0.074 Uiso 0.259(9) 1 calc R U P E 2
C3_30 C 0.6985(19) -0.0189(8) 0.138(2) 0.045(4) Uani 0.259(9) 1 d D U P E 2
H3_30 H 0.702298 -0.011611 0.196571 0.054 Uiso 0.259(9) 1 calc R U P E 2
C4_30 C 0.726(3) -0.0543(7) 0.139(2) 0.049(4) Uani 0.259(9) 1 d D U P E 2
H4A_30 H 0.802059 -0.056258 0.156657 0.059 Uiso 0.259(9) 1 calc R U P E 2
H4B_30 H 0.712351 -0.062304 0.081314 0.059 Uiso 0.259(9) 1 calc R U P E 2
C5_30 C 0.671(2) -0.0767(6) 0.192(2) 0.054(4) Uani 0.259(9) 1 d D U P E 2
H5A_30 H 0.667114 -0.065824 0.244767 0.064 Uiso 0.259(9) 1 calc R U P E 2
H5B_30 H 0.598893 -0.080245 0.164233 0.064 Uiso 0.259(9) 1 calc R U P E 2
C6_30 C 0.723(3) -0.1089(7) 0.208(2) 0.055(4) Uani 0.259(9) 1 d D U P E 2
H6A_30 H 0.791984 -0.105655 0.240946 0.066 Uiso 0.259(9) 1 calc R U P E 2
H6B_30 H 0.734180 -0.118791 0.154783 0.066 Uiso 0.259(9) 1 calc R U P E 2
C7_30 C 0.659(3) -0.1325(7) 0.253(2) 0.061(5) Uani 0.259(9) 1 d D U P E 2
H7A_30 H 0.630922 -0.120511 0.296983 0.073 Uiso 0.259(9) 1 calc R U P E 2
H7B_30 H 0.599820 -0.140630 0.213928 0.073 Uiso 0.259(9) 1 calc R U P E 2
C8_30 C 0.720(3) -0.1607(8) 0.290(3) 0.073(5) Uani 0.259(9) 1 d D U P E 2
H8A_30 H 0.780161 -0.152517 0.328679 0.088 Uiso 0.259(9) 1 calc R U P E 2
H8B_30 H 0.748800 -0.172663 0.245765 0.088 Uiso 0.259(9) 1 calc R U P E 2
C9_30 C 0.658(3) -0.1845(9) 0.336(3) 0.079(5) Uani 0.259(9) 1 d D U P E 2
H9A_30 H 0.628230 -0.172501 0.378889 0.095 Uiso 0.259(9) 1 calc R U P E 2
H9B_30 H 0.599734 -0.193290 0.296546 0.095 Uiso 0.259(9) 1 calc R U P E 2
C10_30 C 0.721(4) -0.2114(10) 0.373(4) 0.074(8) Uani 0.259(9) 1 d D U P E 2
H10A_30 H 0.677536 -0.225789 0.401366 0.110 Uiso 0.259(9) 1 calc R U P E 2
H10B_30 H 0.749742 -0.223667 0.330361 0.110 Uiso 0.259(9) 1 calc R U P E 2
H10C_30 H 0.778250 -0.202869 0.412740 0.110 Uiso 0.259(9) 1 calc R U P E 2
N_31 N 0.4148(5) -0.0266(2) 0.0872(3) 0.0420(16) Uani 1 1 d D U . . .
HN_31 H 0.411868 -0.025227 0.033503 0.050 Uiso 1 1 calc R U . . .
CA_31 C 0.3203(6) -0.0356(2) 0.1223(4) 0.0418(17) Uani 1 1 d D U . . .
HA_31 H 0.332795 -0.057445 0.148476 0.050 Uiso 1 1 calc R U . . .
C_31 C 0.2970(6) -0.01210(18) 0.1883(4) 0.0351(15) Uani 1 1 d D U . . .
O_31 O 0.2793(4) -0.02232(13) 0.2556(3) 0.0322(11) Uani 1 1 d D U . . .
CB_31 C 0.2275(7) -0.0388(3) 0.0537(5) 0.057(2) Uani 1 1 d D U . . .
HBA_31 H 0.216517 -0.017647 0.025076 0.068 Uiso 1 1 calc R U . . .
HBB_31 H 0.245257 -0.054954 0.013273 0.068 Uiso 1 1 calc R U . . .
CG_31 C 0.1258(7) -0.0490(3) 0.0825(6) 0.062(2) Uani 1 1 d D U . . .
HG_31 H 0.109120 -0.032655 0.123622 0.075 Uiso 1 1 calc R U . . .
CD1_31 C 0.1331(10) -0.0823(3) 0.1242(8) 0.076(3) Uani 1 1 d D U . . .
HD1A_31 H 0.065920 -0.087667 0.141441 0.113 Uiso 1 1 calc R U . . .
HD1B_31 H 0.150923 -0.098744 0.085462 0.113 Uiso 1 1 calc R U . . .
HD1C_31 H 0.187070 -0.081695 0.172318 0.113 Uiso 1 1 calc R U . . .
CD2_31 C 0.0383(9) -0.0482(5) 0.0101(8) 0.099(5) Uani 1 1 d D U . . .
HD2A_31 H -0.027145 -0.054828 0.028558 0.149 Uiso 1 1 calc R U . . .
HD2B_31 H 0.031176 -0.026149 -0.012335 0.149 Uiso 1 1 calc R U . . .
HD2C_31 H 0.054606 -0.063256 -0.032597 0.149 Uiso 1 1 calc R U . . .
N_32 N 0.2900(6) 0.01960(16) 0.1695(4) 0.0412(15) Uani 1 1 d D U . . .
HN_32 H 0.303851 0.026382 0.121511 0.049 Uiso 1 1 calc R U . . .
CA_32 C 0.2594(6) 0.04293(19) 0.2287(5) 0.0405(16) Uani 1 1 d D U . . .
HA_32 H 0.197848 0.033531 0.250683 0.049 Uiso 1 1 calc R U . . .
C_32 C 0.3438(6) 0.04856(19) 0.3017(5) 0.0377(16) Uani 1 1 d D U . . .
O_32 O 0.3230(5) 0.06064(17) 0.3657(4) 0.0484(15) Uani 1 1 d D U . . .
CB_32 C 0.2241(8) 0.0750(2) 0.1866(7) 0.060(2) Uani 1 1 d D U . . .
H2BA_32 H 0.222424 0.092088 0.228809 0.073 Uiso 1 1 calc R U . . .
H2BB_32 H 0.274883 0.081692 0.150287 0.073 Uiso 1 1 calc R U . . .
CG_32 C 0.1180(10) 0.0720(3) 0.1368(10) 0.096(4) Uani 1 1 d D U . . .
OD1_32 O 0.0634(10) 0.0492(4) 0.1467(14) 0.192(8) Uani 1 1 d D U . . .
OD2_32 O 0.1007(11) 0.0904(3) 0.0737(8) 0.139(5) Uani 1 1 d D U . . .
HD2_32 H 0.040123 0.087015 0.049476 0.208 Uiso 1 1 calc R U . . .
N_33 N 0.4404(5) 0.03916(14) 0.2924(3) 0.0298(12) Uani 1 1 d D U . . .
HN_33 H 0.454449 0.033722 0.243451 0.036 Uiso 1 1 calc R U . . .
CA_33 C 0.5213(5) 0.03790(16) 0.3621(4) 0.0269(13) Uani 1 1 d D U . . .
HA_33 H 0.520675 0.059015 0.392135 0.032 Uiso 1 1 calc R U . . .
C_33 C 0.5010(5) 0.01083(15) 0.4209(4) 0.0233(13) Uani 1 1 d D U . . .
O_33 O 0.4980(4) 0.01524(12) 0.4940(3) 0.0314(11) Uani 1 1 d D U . . .
CB_33 C 0.6285(5) 0.03431(17) 0.3333(4) 0.0277(13) Uani 1 1 d D U . . .
HB_33 H 0.639267 0.011491 0.315322 0.033 Uiso 1 1 calc R U . . .
CG2_33 C 0.6506(7) 0.05820(19) 0.2681(5) 0.0363(17) Uani 1 1 d D U . . .
H3GA_33 H 0.603975 0.053809 0.216984 0.054 Uiso 1 1 calc R U . . .
H3GB_33 H 0.638959 0.080396 0.286513 0.054 Uiso 1 1 calc R U . . .
H3GC_33 H 0.723062 0.055879 0.258591 0.054 Uiso 1 1 calc R U . . .
OG1_33 O 0.6998(4) 0.04191(12) 0.4080(3) 0.0312(10) Uani 1 1 d D U . . .
N_34 N 0.4844(4) -0.01880(13) 0.3864(3) 0.0240(11) Uani 1 1 d D U . . .
HN_34 H 0.487524 -0.021168 0.333580 0.029 Uiso 1 1 calc R U . . .
CA_34 C 0.4615(5) -0.04703(15) 0.4345(4) 0.0254(13) Uani 1 1 d D U . . .
H_34 H 0.524204 -0.051920 0.475471 0.030 Uiso 1 1 calc R U . . .
C_34 C 0.3687(5) -0.04061(16) 0.4812(4) 0.0269(13) Uani 1 1 d D U . . .
O_34 O 0.3720(4) -0.04830(12) 0.5539(3) 0.0290(10) Uani 1 1 d D U . . .
CB_34 C 0.4404(7) -0.07611(16) 0.3770(5) 0.0353(15) Uani 1 1 d D U . . .
H4BA_34 H 0.506048 -0.082225 0.356766 0.042 Uiso 0.856(18) 1 calc R U P F 2
H4BB_34 H 0.389930 -0.069550 0.328951 0.042 Uiso 0.856(18) 1 calc R U P F 2
H4BA_34 H 0.494906 -0.076361 0.340582 0.042 Uiso 0.144(18) 1 calc R U P F 1
H4BB_34 H 0.373097 -0.072264 0.341788 0.042 Uiso 0.144(18) 1 calc R U P F 1
CG_34 C 0.436(4) -0.1100(6) 0.414(3) 0.045(5) Uani 0.144(18) 1 d D U P F 1
HG_34 H 0.458319 -0.126501 0.375557 0.053 Uiso 0.144(18) 1 calc R U P F 1
CD1_34 C 0.507(3) -0.1124(16) 0.496(3) 0.055(9) Uani 0.144(18) 1 d D U P F 1
HDA_34 H 0.579107 -0.107921 0.487945 0.083 Uiso 0.144(18) 1 calc R U P F 1
HDB_34 H 0.485215 -0.096447 0.534570 0.083 Uiso 0.144(18) 1 calc R U P F 1
HDC_34 H 0.502715 -0.134316 0.518780 0.083 Uiso 0.144(18) 1 calc R U P F 1
CD2_34 C 0.325(3) -0.1170(7) 0.428(3) 0.049(8) Uani 0.144(18) 1 d D U P F 1
HDD_34 H 0.278674 -0.115586 0.375845 0.073 Uiso 0.144(18) 1 calc R U P F 1
HDE_34 H 0.321083 -0.138951 0.451030 0.073 Uiso 0.144(18) 1 calc R U P F 1
HDF_34 H 0.303583 -0.101082 0.466820 0.073 Uiso 0.144(18) 1 calc R U P F 1
CG_34 C 0.3972(9) -0.1064(2) 0.4173(6) 0.044(2) Uani 0.856(18) 1 d D U P F 2
HG_34 H 0.333888 -0.099517 0.441234 0.052 Uiso 0.856(18) 1 calc R U P F 2
CD1_34 C 0.4740(11) -0.1206(3) 0.4855(8) 0.058(3) Uani 0.856(18) 1 d D U P F 2
HDA_34 H 0.494050 -0.103915 0.527414 0.087 Uiso 0.856(18) 1 calc R U P F 2
HDB_34 H 0.441963 -0.138978 0.510259 0.087 Uiso 0.856(18) 1 calc R U P F 2
HDC_34 H 0.536004 -0.128032 0.463154 0.087 Uiso 0.856(18) 1 calc R U P F 2
CD2_34 C 0.3638(12) -0.1315(3) 0.3506(8) 0.065(3) Uani 0.856(18) 1 d D U P F 2
HDD_34 H 0.313974 -0.121652 0.307154 0.097 Uiso 0.856(18) 1 calc R U P F 2
HDE_34 H 0.424999 -0.139064 0.327263 0.097 Uiso 0.856(18) 1 calc R U P F 2
HDF_34 H 0.330958 -0.150009 0.374368 0.097 Uiso 0.856(18) 1 calc R U P F 2
N_35 N 0.2844(4) -0.02727(14) 0.4370(3) 0.0252(11) Uani 1 1 d D U . . .
HN_35 H 0.288559 -0.019753 0.387472 0.030 Uiso 1 1 calc R U . . .
CA_35 C 0.1860(5) -0.02503(16) 0.4699(4) 0.0266(13) Uani 1 1 d D U . . .
HA_35 H 0.171462 -0.046894 0.492352 0.032 Uiso 1 1 calc R U . . .
C_35 C 0.1884(5) -0.00051(16) 0.5397(4) 0.0291(14) Uani 1 1 d D U . . .
O_35 O 0.1130(4) 0.00047(15) 0.5788(3) 0.0379(12) Uani 1 1 d D U . . .
CB_35 C 0.0975(6) -0.01728(18) 0.4011(4) 0.0315(15) Uani 1 1 d D U . . .
HBA_35 H 0.113813 0.003544 0.375488 0.038 Uiso 1 1 calc R U . . .
HBB_35 H 0.033170 -0.013923 0.425880 0.038 Uiso 1 1 calc R U . . .
CG_35 C 0.0751(6) -0.04274(19) 0.3332(4) 0.0372(16) Uani 1 1 d D U . . .
HG_35 H 0.139824 -0.045476 0.307431 0.045 Uiso 1 1 calc R U . . .
CD1_35 C 0.0483(10) -0.0752(2) 0.3657(6) 0.062(3) Uani 1 1 d D U . . .
HDA_35 H 0.105272 -0.082531 0.407249 0.092 Uiso 1 1 calc R U . . .
HDB_35 H -0.015751 -0.073325 0.390581 0.092 Uiso 1 1 calc R U . . .
HDC_35 H 0.037814 -0.090941 0.320592 0.092 Uiso 1 1 calc R U . . .
CD2_35 C -0.0091(7) -0.0291(3) 0.2679(5) 0.059(3) Uani 1 1 d D U . . .
HDD_35 H 0.013115 -0.007946 0.249229 0.089 Uiso 1 1 calc R U . . .
HDE_35 H -0.020490 -0.044141 0.221178 0.089 Uiso 1 1 calc R U . . .
HDF_35 H -0.074055 -0.026524 0.291168 0.089 Uiso 1 1 calc R U . . .
N_36 N 0.2704(5) 0.01892(14) 0.5565(4) 0.0312(13) Uani 1 1 d D U . . .
HN_36 H 0.319611 0.018552 0.524809 0.037 Uiso 1 1 calc R U . . .
CA_36 C 0.2801(7) 0.0408(2) 0.6268(5) 0.0454(18) Uani 1 1 d D U . . .
HA_36 H 0.214272 0.053732 0.623908 0.055 Uiso 1 1 calc R U . . .
C_36 C 0.2965(8) 0.0225(2) 0.7087(5) 0.0485(19) Uani 1 1 d D U . . .
O_36 O 0.2830(8) 0.0367(2) 0.7727(4) 0.080(3) Uani 1 1 d D U . . .
CB_36 C 0.3696(7) 0.0643(2) 0.6233(6) 0.051(2) Uani 1 1 d D U . . .
HBA_36 H 0.372331 0.080078 0.669031 0.062 Uiso 0.361(19) 1 calc R U P G 2
HBB_36 H 0.436052 0.052097 0.630194 0.062 Uiso 0.361(19) 1 calc R U P G 2
HBA_36 H 0.374562 0.070768 0.565998 0.062 Uiso 0.639(19) 1 calc R U P G 1
HBB_36 H 0.361720 0.084055 0.656278 0.062 Uiso 0.639(19) 1 calc R U P G 1
OG_36 O 0.4576(8) 0.0460(2) 0.6573(7) 0.054(3) Uani 0.639(19) 1 d D U P G 1
HG_36 H 0.511506 0.057361 0.658153 0.081 Uiso 0.639(19) 1 calc R U P G 1
OG_36 O 0.3574(12) 0.0823(4) 0.5431(8) 0.040(4) Uani 0.361(19) 1 d D U P G 2
HG1_36 H 0.356604 0.069001 0.504307 0.060 Uiso 0.361(19) 1 calc R U P G 2
N_37 N 0.3306(5) -0.00813(16) 0.7094(4) 0.0382(14) Uani 1 1 d D U . . .
HN_37 H 0.343350 -0.016876 0.663069 0.046 Uiso 1 1 calc R U . . .
CA_37 C 0.3477(6) -0.0277(2) 0.7842(4) 0.0382(16) Uani 1 1 d D U . . .
HA_37 H 0.285525 -0.025261 0.813324 0.046 Uiso 1 1 calc R U . . .
C_37 C 0.4439(6) -0.0167(2) 0.8423(4) 0.0378(16) Uani 1 1 d D U . . .
O_37 O 0.4554(6) -0.0257(2) 0.9140(3) 0.0612(19) Uani 1 1 d D U . . .
CB_37 C 0.3578(6) -0.0633(2) 0.7620(5) 0.0410(17) Uani 1 1 d D U . . .
H7BA_37 H 0.385239 -0.075491 0.812358 0.049 Uiso 1 1 calc R U . . .
H7BB_37 H 0.409193 -0.065218 0.723199 0.049 Uiso 1 1 calc R U . . .
CG_37 C 0.2556(7) -0.0788(2) 0.7234(5) 0.055(2) Uani 1 1 d D U . . .
HG_37 H 0.217721 -0.063168 0.683186 0.067 Uiso 1 1 calc R U . . .
CD1_37 C 0.2770(11) -0.1097(3) 0.6782(8) 0.077(3) Uani 1 1 d D U . . .
HDA_37 H 0.321201 -0.104620 0.636241 0.116 Uiso 1 1 calc R U . . .
HDB_37 H 0.312670 -0.125425 0.717240 0.116 Uiso 1 1 calc R U . . .
HDC_37 H 0.211060 -0.118986 0.651820 0.116 Uiso 1 1 calc R U . . .
CD2_37 C 0.1873(11) -0.0867(4) 0.7882(9) 0.095(4) Uani 1 1 d D U . . .
HDD_37 H 0.167625 -0.066443 0.813546 0.142 Uiso 1 1 calc R U . . .
HDE_37 H 0.225716 -0.100627 0.830320 0.142 Uiso 1 1 calc R U . . .
HDF_37 H 0.124461 -0.097954 0.762598 0.142 Uiso 1 1 calc R U . . .
N_38 N 0.5147(5) 0.00085(19) 0.8116(4) 0.0413(16) Uani 1 1 d D U . . .
HN_38 H 0.503378 0.006370 0.759394 0.050 Uiso 1 1 calc R U . . .
CA_38 C 0.6114(6) 0.0114(2) 0.8619(4) 0.0424(17) Uani 1 1 d D U . . .
HA_38 H 0.593728 0.017842 0.916882 0.051 Uiso 1 1 calc R U . . .
CB_38 C 0.6541(8) 0.0414(2) 0.8242(5) 0.052(2) Uani 1 1 d D U . . .
HBA_38 H 0.601234 0.058895 0.819272 0.063 Uiso 1 1 calc R U . . .
HBB_38 H 0.716673 0.049235 0.860372 0.063 Uiso 1 1 calc R U . . .
C_38 C 0.6924(6) -0.0148(2) 0.8756(4) 0.0401(17) Uani 1 1 d D U . . .
O_38 O 0.7631(5) -0.01252(18) 0.9350(3) 0.0515(16) Uani 1 1 d D U . . .
OG_38 O 0.6806(6) 0.0341(2) 0.7452(4) 0.070(2) Uani 1 1 d D U . . .
HG_38 H 0.627238 0.027644 0.714326 0.105 Uiso 1 1 calc R U . . .
N_39 N 0.6876(6) -0.03899(19) 0.8215(4) 0.0468(17) Uani 1 1 d D U . . .
HN_39 H 0.635098 -0.039116 0.781132 0.056 Uiso 1 1 calc R U . . .
CA_39 C 0.7626(7) -0.0650(2) 0.8244(5) 0.0495(19) Uani 1 1 d D U . . .
HA_39 H 0.799385 -0.066679 0.881960 0.059 Uiso 1 1 calc R U . . .
C_39 C 0.8431(6) -0.0580(3) 0.7685(5) 0.051(2) Uani 1 1 d D U . . .
O_39 O 0.9364(6) -0.0563(3) 0.7951(4) 0.087(3) Uani 1 1 d D U . . .
CB_39 C 0.7071(8) -0.0974(2) 0.8022(5) 0.055(2) Uani 1 1 d D U . . .
H9BA_39 H 0.664565 -0.095184 0.747498 0.066 Uiso 1 1 calc R U . . .
H9BB_39 H 0.760396 -0.114296 0.797653 0.066 Uiso 1 1 calc R U . . .
CG_39 C 0.6369(8) -0.1090(3) 0.8633(6) 0.062(2) Uani 1 1 d D U . . .
HG_39 H 0.594892 -0.089952 0.877314 0.075 Uiso 1 1 calc R U . . .
CD1_39 C 0.5616(9) -0.1352(3) 0.8276(6) 0.066(3) Uani 1 1 d D U . . .
HDA_39 H 0.518276 -0.141889 0.868788 0.099 Uiso 1 1 calc R U . . .
HDB_39 H 0.517137 -0.126686 0.779094 0.099 Uiso 1 1 calc R U . . .
HDC_39 H 0.600817 -0.153985 0.811744 0.099 Uiso 1 1 calc R U . . .
CD2_39 C 0.7017(12) -0.1210(4) 0.9432(6) 0.084(4) Uani 1 1 d D U . . .
HDD_39 H 0.750032 -0.103898 0.965726 0.126 Uiso 1 1 calc R U . . .
HDE_39 H 0.655144 -0.126469 0.983226 0.126 Uiso 1 1 calc R U . . .
HDF_39 H 0.741182 -0.140404 0.931741 0.126 Uiso 1 1 calc R U . . .
N_40 N 0.8064(5) -0.05434(18) 0.6898(4) 0.0409(15) Uani 1 1 d D U . . .
HN_40 H 0.740347 -0.058858 0.673790 0.049 Uiso 1 1 calc R U . . .
CA_40 C 0.8687(6) -0.04327(19) 0.6274(4) 0.0378(16) Uani 1 1 d D U . . .
HA_40 H 0.940876 -0.038530 0.655021 0.045 Uiso 1 1 calc R U . . .
C_40 C 0.8228(5) -0.01244(17) 0.5884(4) 0.0300(14) Uani 1 1 d D U . . .
O_40 O 0.7286(4) -0.00611(15) 0.5821(3) 0.0403(13) Uani 1 1 d D U . . .
CB_40 C 0.8750(7) -0.0694(2) 0.5606(6) 0.0452(18) Uani 1 1 d D U . . .
H10B_40 H 0.909345 -0.058778 0.516779 0.054 Uiso 1 1 calc R U . . .
CG1_40 C 0.7677(7) -0.0800(3) 0.5198(6) 0.053(2) Uani 1 1 d D U . . .
HG1A_40 H 0.722356 -0.060626 0.510640 0.064 Uiso 1 1 calc R U . . .
HG1B_40 H 0.737050 -0.094682 0.557680 0.064 Uiso 1 1 calc R U . . .
CG2_40 C 0.9444(11) -0.0965(3) 0.5937(8) 0.077(3) Uani 1 1 d D U . . .
HG2A_40 H 1.011618 -0.087706 0.618846 0.115 Uiso 1 1 calc R U . . .
HG2B_40 H 0.912173 -0.108417 0.635177 0.115 Uiso 1 1 calc R U . . .
HG2C_40 H 0.955103 -0.111310 0.548947 0.115 Uiso 1 1 calc R U . . .
CD1_40 C 0.7679(11) -0.0978(4) 0.4365(9) 0.092(5) Uani 1 1 d D U . . .
H1DA_40 H 0.696561 -0.103874 0.413967 0.138 Uiso 1 1 calc R U . . .
H1DB_40 H 0.796376 -0.083274 0.397970 0.138 Uiso 1 1 calc R U . . .
H1DC_40 H 0.811089 -0.117376 0.445071 0.138 Uiso 1 1 calc R U . . .
N_41 N 0.8876(5) 0.00674(16) 0.5563(4) 0.0342(13) Uani 1 1 d D U . . .
HN_41 H 0.955185 0.003196 0.565493 0.041 Uiso 1 1 calc R U . . .
CA_41 C 0.8458(6) 0.03373(18) 0.5056(4) 0.0353(15) Uani 1 1 d D U . . .
HA_41 H 0.803239 0.047666 0.537948 0.042 Uiso 1 1 calc R U . . .
C_41 C 0.7760(5) 0.02068(17) 0.4305(4) 0.0292(14) Uani 1 1 d D U . . .
O_41 O 0.7904(5) -0.00445(14) 0.3959(3) 0.0425(13) Uani 1 1 d D U . . .
CB_41 C 0.9323(6) 0.05439(19) 0.4782(5) 0.0397(17) Uani 1 1 d D U . . .
HB_41 H 0.977630 0.040391 0.449439 0.048 Uiso 1 1 calc R U . . .
HC_41 H 0.901005 0.071096 0.438844 0.048 Uiso 1 1 calc R U . . .
CG_41 C 0.9975(6) 0.07093(19) 0.5501(6) 0.0436(18) Uani 1 1 d D U . . .
OD2_41 O 1.0847(5) 0.08389(14) 0.5342(5) 0.0545(16) Uani 1 1 d D U . . .
HD2_41 H 1.090560 0.080860 0.484593 0.082 Uiso 1 1 calc R U . . .
OD1_41 O 0.9727(6) 0.07276(17) 0.6181(4) 0.0568(16) Uani 1 1 d D U . . .
O1_50 O 0.9806(4) 0.23636(15) 0.2639(3) 0.0369(12) Uani 1 1 d . U . . .
O2_50 O 0.5709(5) -0.03847(15) 0.6513(3) 0.0401(13) Uani 1 1 d . U . . .
O3_50 O 1.6391(4) 0.12317(14) 0.5195(4) 0.0412(13) Uani 1 1 d . U . . .
O4_50 O 1.1237(5) 0.07834(17) 0.3874(5) 0.0612(18) Uani 1 1 d . U . . .
O5_50 O 1.0843(5) 0.13838(15) 0.3217(4) 0.0477(14) Uani 1 1 d . U . . .
O6_50 O 0.6337(5) 0.06426(15) 0.5953(4) 0.0492(15) Uani 1 1 d . U . . .
O7_50 O 0.4937(5) 0.12043(17) 0.1454(4) 0.0524(15) Uani 1 1 d . U . . .
O8_50 O 1.2840(7) 0.1805(3) 0.1739(4) 0.088(3) Uani 1 1 d . U . . .
O9_50 O 1.3615(8) 0.1594(2) 1.0349(4) 0.080(3) Uani 1 1 d . U . . .
O10_50 O 0.8803(10) 0.0317(4) 0.7423(7) 0.115(4) Uani 1 1 d . U . . .
O11_50 O 0.2152(11) 0.1187(4) -0.0392(7) 0.133(5) Uani 1 1 d . U . . .
O12_50 O 0.1368(17) 0.0348(6) 0.8917(10) 0.200(10) Uani 1 1 d . U . . .
O13_50 O 0.307(3) 0.0977(4) 0.8289(13) 0.256(16) Uani 1 1 d . U . . .
O14_50 O 1.0751(13) 0.0948(6) 0.7665(8) 0.172(8) Uani 1 1 d . U . . .
O15_50 O 1.0927(16) -0.0115(5) 0.7630(13) 0.177(7) Uani 1 1 d . U . . .
O16_50 O 0.9249(13) 0.0376(5) 0.926(2) 0.253(15) Uani 1 1 d . U . . .
O17_50 O -0.1443(13) 0.0464(7) 0.1314(13) 0.250(15) Uani 1 1 d . U . . .
O18_50 O 0.3020(13) 0.0454(4) 0.0121(8) 0.147(6) Uani 1 1 d . U . . .
O19A_50 O -0.0771(18) 0.0972(5) -0.0207(11) 0.089(5) Uani 0.5 1 d . U P H 1
O19B_50 O 0.017(2) 0.0991(7) -0.0846(15) 0.121(6) Uani 0.5 1 d . U P I 2
O20A_50 O 1.443(2) 0.1456(10) 0.767(2) 0.137(7) Uani 0.5 1 d . U P J 1
O20B_50 O 1.444(2) 0.1292(9) 0.807(2) 0.138(7) Uani 0.5 1 d . U P K 2
O21A_50 O -0.241(3) 0.1045(9) 0.0685(16) 0.154(8) Uani 0.5 1 d . U P L 1
O21B_50 O -0.275(3) 0.1343(10) 0.0061(17) 0.160(9) Uani 0.5 1 d . U P M 2
O21C_50 O -0.301(3) 0.0624(9) 0.0309(17) 0.153(9) Uani 0.5 1 d . U P N 2
O23A_50 O 1.507(3) 0.1289(10) 0.871(2) 0.150(7) Uani 0.5 1 d . U P O 1
O23B_50 O 1.607(2) 0.1154(9) 0.9386(19) 0.146(8) Uani 0.5 1 d . U P P 2
O24A_50 O 0.467(2) 0.0582(4) 0.0822(14) 0.105(6) Uani 0.5 1 d . U P Q 1
O24B_50 O 0.513(2) 0.0683(5) 0.0278(15) 0.114(7) Uani 0.5 1 d . U P R 2
O25A_50 O 1.6040(9) 0.2014(6) 0.8892(9) 0.131(7) Uani 0.767(9) 1 d . U P A 1
O25B_50 O 1.560(3) 0.1873(18) 0.967(3) 0.129(10) Uani 0.233(9) 1 d . U P A 2
O26A_50 O 1.0063(16) 0.1453(4) 0.8796(9) 0.083(5) Uani 0.5 1 d . U P S 1
O26B_50 O 0.899(2) 0.1557(6) 0.9025(13) 0.112(6) Uani 0.5 1 d . U P T 2
O27_50 O -0.071(4) 0.0631(9) 0.279(2) 0.170(14) Uani 0.5 1 d . U P . .

loop_
_atom_site_aniso_label
_atom_site_aniso_U_11
_atom_site_aniso_U_22
_atom_site_aniso_U_33
_atom_site_aniso_U_23
_atom_site_aniso_U_13
_atom_site_aniso_U_12
C1_10 0.037(4) 0.046(4) 0.048(4) -0.019(3) 0.015(3) -0.002(3)
O1_10 0.043(3) 0.057(4) 0.042(3) -0.022(3) 0.019(2) -0.007(3)
C2_10 0.030(4) 0.056(6) 0.060(5) -0.017(4) 0.012(4) 0.002(4)
O2_10 0.039(4) 0.071(6) 0.055(5) 0.008(4) 0.010(4) 0.016(4)
C3_10 0.031(4) 0.067(5) 0.048(5) -0.008(4) 0.007(4) 0.010(4)
C4_10 0.038(5) 0.065(5) 0.054(5) -0.001(4) 0.011(4) 0.010(4)
C5_10 0.056(5) 0.072(6) 0.071(6) 0.006(6) 0.008(5) 0.003(5)
C6_10 0.073(6) 0.068(7) 0.083(6) 0.003(6) 0.002(5) 0.010(6)
C7_10 0.064(6) 0.080(7) 0.087(7) 0.012(6) 0.009(6) 0.008(6)
C8_10 0.065(6) 0.086(7) 0.091(7) 0.021(6) 0.007(6) 0.008(6)
C9_10 0.066(7) 0.085(7) 0.099(8) 0.023(7) 0.011(7) 0.006(6)
C10_10 0.074(10) 0.087(10) 0.115(12) 0.015(8) 0.017(9) -0.005(9)
C2_10 0.036(6) 0.061(8) 0.056(7) -0.023(7) 0.012(6) 0.004(6)
O2_10 0.044(9) 0.086(13) 0.063(12) -0.012(12) 0.018(10) 0.014(10)
C3_10 0.040(6) 0.070(7) 0.061(7) -0.008(7) 0.012(6) 0.006(6)
C4_10 0.048(7) 0.073(7) 0.066(7) -0.003(7) 0.011(7) 0.004(7)
C5_10 0.057(7) 0.071(8) 0.071(7) 0.003(7) 0.006(7) 0.007(7)
C6_10 0.067(7) 0.073(8) 0.079(7) 0.004(7) 0.004(7) 0.011(7)
C7_10 0.067(7) 0.076(7) 0.081(8) 0.010(7) 0.004(7) 0.014(7)
C8_10 0.062(8) 0.076(8) 0.084(8) 0.015(8) 0.008(8) 0.012(7)
C9_10 0.068(9) 0.085(9) 0.093(10) 0.022(9) 0.011(9) 0.007(8)
C10_10 0.090(17) 0.098(16) 0.112(17) 0.018(14) 0.005(16) -0.013(15)
N_11 0.040(3) 0.046(4) 0.026(3) -0.007(3) 0.013(2) 0.007(3)
CA_11 0.046(4) 0.039(4) 0.027(3) -0.002(3) 0.015(3) 0.006(3)
C_11 0.040(4) 0.042(4) 0.024(3) 0.000(3) 0.019(3) 0.005(3)
O_11 0.059(4) 0.041(3) 0.023(2) 0.001(2) 0.014(2) 0.015(3)
CB_11 0.051(5) 0.053(4) 0.037(4) -0.005(3) 0.021(3) 0.019(4)
CG_11 0.072(6) 0.079(6) 0.042(4) -0.011(4) 0.010(4) 0.037(5)
CD1_11 0.145(12) 0.089(8) 0.052(6) 0.014(5) 0.022(7) 0.076(8)
CD2_11 0.103(10) 0.143(12) 0.062(7) -0.017(7) 0.020(6) 0.080(9)
N_12 0.029(3) 0.039(3) 0.021(2) 0.005(2) 0.012(2) 0.006(3)
CA_12 0.029(3) 0.045(4) 0.027(3) 0.000(3) 0.014(3) 0.001(3)
C_12 0.028(3) 0.035(4) 0.026(3) 0.006(3) 0.010(3) 0.001(3)
O_12 0.029(3) 0.055(3) 0.026(2) 0.001(2) 0.009(2) -0.005(2)
CB_12 0.058(5) 0.056(5) 0.044(4) 0.000(4) 0.026(4) -0.019(4)
CG_12 0.080(6) 0.106(7) 0.085(6) 0.010(6) 0.053(5) -0.016(5)
OD1_12 0.097(9) 0.123(14) 0.116(12) 0.048(11) 0.054(9) 0.037(11)
OD2_12 0.088(11) 0.156(14) 0.094(10) 0.058(10) 0.066(9) 0.019(11)
OD1_12 0.095(10) 0.105(11) 0.140(12) 0.001(10) 0.066(9) -0.021(9)
OD2_12 0.041(7) 0.103(9) 0.086(9) -0.033(8) 0.051(7) -0.022(7)
N_13 0.023(3) 0.023(3) 0.024(2) 0.005(2) 0.008(2) 0.002(2)
CA_13 0.027(3) 0.021(3) 0.024(3) 0.003(2) 0.013(2) 0.000(2)
C_13 0.023(3) 0.019(3) 0.023(3) 0.000(2) 0.010(2) 0.000(2)
O_13 0.039(3) 0.028(2) 0.025(2) 0.0023(18) 0.006(2) 0.007(2)
CB_13 0.023(3) 0.024(3) 0.027(3) 0.002(2) 0.014(2) 0.002(3)
OG1_13 0.024(2) 0.030(2) 0.030(2) 0.0001(19) 0.0159(19) 0.0002(19)
CG2_13 0.031(4) 0.033(4) 0.027(3) -0.004(3) 0.008(3) 0.005(3)
N_14 0.029(3) 0.022(2) 0.019(2) 0.0034(19) 0.007(2) 0.002(2)
CA_14 0.022(3) 0.020(3) 0.028(3) 0.005(2) 0.006(2) 0.001(2)
C_14 0.025(3) 0.015(3) 0.029(3) 0.000(2) 0.008(2) 0.000(2)
O_14 0.027(3) 0.025(2) 0.024(2) 0.0005(17) 0.0040(18) -0.0015(19)
CB_14 0.029(4) 0.021(3) 0.038(3) -0.001(3) 0.005(3) -0.004(3)
CG_14 0.031(4) 0.018(3) 0.047(4) -0.001(3) 0.004(3) -0.001(3)
CD1_14 0.048(5) 0.023(3) 0.049(4) 0.007(3) 0.007(4) 0.003(3)
CD2_14 0.054(5) 0.027(4) 0.059(5) -0.004(3) 0.011(4) 0.004(4)
N_15 0.020(3) 0.026(3) 0.025(2) 0.002(2) 0.005(2) 0.003(2)
CA_15 0.019(3) 0.027(3) 0.030(3) 0.002(2) 0.006(2) 0.005(3)
C_15 0.025(3) 0.021(3) 0.024(3) 0.007(2) 0.010(2) 0.004(2)
O_15 0.024(2) 0.033(3) 0.027(2) -0.0004(19) 0.0054(19) -0.005(2)
CB_15 0.029(4) 0.043(4) 0.030(3) -0.004(3) 0.013(3) 0.012(3)
CG_15 0.038(4) 0.090(6) 0.048(4) -0.037(4) 0.014(4) 0.001(4)
CD1_15 0.121(12) 0.069(7) 0.132(11) -0.050(7) 0.049(10) 0.010(7)
CD2_15 0.055(6) 0.147(11) 0.041(5) -0.021(6) 0.023(4) 0.017(7)
N_16 0.020(3) 0.024(3) 0.032(3) 0.000(2) 0.009(2) -0.001(2)
CA_16 0.028(3) 0.027(3) 0.039(3) -0.006(3) 0.014(3) -0.001(3)
C_16 0.032(4) 0.041(4) 0.032(3) -0.009(3) 0.015(3) -0.006(3)
O_16 0.063(4) 0.064(4) 0.034(3) -0.016(3) 0.012(3) -0.017(3)
CB_16 0.039(4) 0.034(4) 0.050(4) -0.010(3) 0.012(3) 0.009(3)
OG_16 0.062(6) 0.029(4) 0.040(4) -0.005(3) 0.008(4) 0.004(4)
OG_16 0.046(14) 0.032(12) 0.053(11) -0.014(9) 0.010(11) 0.004(11)
OG3_16 0.045(11) 0.057(15) 0.075(16) -0.026(14) 0.026(13) 0.002(11)
N_17 0.027(3) 0.040(3) 0.026(3) 0.002(2) 0.004(2) -0.002(3)
CA_17 0.030(4) 0.062(4) 0.031(3) 0.012(3) 0.010(3) 0.000(3)
C_17 0.036(4) 0.069(5) 0.028(3) 0.004(3) 0.008(3) 0.000(4)
O_17 0.058(4) 0.117(6) 0.020(2) 0.004(3) 0.008(2) 0.010(4)
CB_17 0.026(4) 0.060(4) 0.035(4) 0.017(3) 0.009(3) 0.001(3)
CG_17 0.032(4) 0.059(5) 0.055(5) 0.017(4) 0.015(3) 0.010(4)
CD1_17 0.054(6) 0.061(6) 0.106(9) 0.009(6) 0.026(6) 0.019(5)
CD2_17 0.034(5) 0.139(11) 0.080(7) 0.005(8) 0.007(5) 0.019(6)
N_18 0.042(4) 0.078(5) 0.021(3) 0.004(3) 0.006(3) 0.005(3)
CA_18 0.049(4) 0.081(5) 0.025(3) 0.005(3) 0.012(3) 0.021(4)
C_18 0.039(4) 0.082(5) 0.031(3) 0.022(4) 0.012(3) 0.022(4)
O_18 0.053(4) 0.122(6) 0.027(3) 0.006(3) 0.021(3) 0.013(4)
CB_18 0.060(6) 0.078(6) 0.037(4) 0.003(4) 0.011(4) 0.022(5)
OG_18 0.074(5) 0.070(4) 0.033(3) 0.012(3) 0.007(3) 0.019(4)
N_19 0.045(4) 0.070(4) 0.042(3) 0.020(3) 0.025(3) 0.022(3)
CA_19 0.051(4) 0.071(5) 0.054(4) 0.037(4) 0.025(4) 0.017(4)
C_19 0.040(4) 0.077(6) 0.066(5) 0.036(5) 0.031(4) 0.015(4)
O_19 0.041(4) 0.123(7) 0.093(6) 0.062(5) 0.036(4) 0.009(4)
CB_19 0.054(5) 0.069(5) 0.071(5) 0.025(5) 0.017(4) 0.017(4)
CG_19 0.067(7) 0.069(6) 0.095(7) 0.021(5) 0.002(5) 0.008(5)
CD1_19 0.104(11) 0.095(10) 0.136(12) 0.036(9) 0.031(10) 0.044(9)
CD2_19 0.121(11) 0.071(8) 0.078(7) 0.028(6) 0.002(7) 0.020(8)
N_20 0.023(4) 0.093(6) 0.088(5) 0.063(5) 0.015(3) 0.013(4)
CA_20 0.024(4) 0.059(4) 0.082(5) 0.039(4) 0.018(3) 0.006(3)
C_20 0.024(3) 0.039(4) 0.043(4) 0.014(3) 0.016(3) 0.006(3)
O_20 0.026(3) 0.044(3) 0.042(3) 0.014(2) 0.011(2) 0.003(2)
CB_20 0.041(5) 0.052(5) 0.135(7) 0.018(5) 0.019(5) 0.005(4)
CG1_20 0.049(7) 0.061(7) 0.096(9) 0.019(7) 0.007(7) 0.001(6)
CG2_20 0.053(9) 0.052(10) 0.133(13) 0.015(10) 0.022(9) 0.010(8)
CD1_20 0.088(12) 0.063(9) 0.082(11) 0.025(8) -0.006(9) -0.006(8)
CG1_20 0.045(10) 0.044(11) 0.126(12) 0.011(10) 0.016(9) 0.003(10)
CG2_20 0.065(13) 0.058(11) 0.090(14) 0.021(11) 0.015(12) -0.011(10)
CD1_20 0.022(11) 0.042(12) 0.127(16) 0.002(11) 0.015(12) -0.003(10)
N_21 0.026(3) 0.040(3) 0.036(3) 0.013(2) 0.017(2) 0.001(3)
CA_21 0.031(3) 0.035(3) 0.026(3) 0.007(3) 0.011(3) 0.007(3)
C_21 0.024(3) 0.031(3) 0.029(3) 0.007(2) 0.010(3) 0.004(3)
O_21 0.040(3) 0.039(3) 0.043(3) -0.002(2) 0.016(2) -0.010(2)
CB_21 0.027(3) 0.034(3) 0.026(3) 0.007(3) 0.013(3) 0.003(3)
CG_21 0.024(3) 0.022(3) 0.036(3) 0.006(3) 0.012(3) 0.000(3)
OD1_21 0.040(3) 0.039(3) 0.030(2) -0.001(2) 0.008(2) 0.001(2)
OD2_21 0.031(3) 0.026(2) 0.040(3) 0.001(2) 0.012(2) 0.004(2)
C1_30 0.035(4) 0.066(5) 0.025(3) -0.004(3) 0.005(3) -0.011(4)
O1_30 0.031(3) 0.064(4) 0.025(2) -0.005(2) 0.008(2) -0.008(3)
C2_30 0.038(4) 0.072(7) 0.026(4) 0.004(5) 0.007(4) -0.009(5)
O2_30 0.032(4) 0.088(7) 0.039(4) 0.012(4) 0.003(3) -0.008(4)
C3_30 0.034(4) 0.066(6) 0.023(4) -0.002(5) 0.005(3) -0.009(5)
C4_30 0.041(5) 0.065(5) 0.044(5) -0.002(5) 0.005(4) -0.004(4)
C5_30 0.040(5) 0.063(5) 0.043(5) -0.013(4) 0.003(4) -0.004(4)
C6_30 0.047(6) 0.060(5) 0.050(5) -0.018(5) 0.001(5) -0.001(5)
C7_30 0.045(6) 0.067(6) 0.068(7) -0.020(5) -0.005(5) -0.001(5)
C8_30 0.059(7) 0.059(6) 0.084(7) -0.023(6) -0.018(6) 0.004(5)
C9_30 0.069(8) 0.062(6) 0.114(9) -0.002(6) -0.003(7) 0.003(6)
C10_30 0.088(11) 0.065(8) 0.110(12) -0.015(8) -0.021(10) -0.005(8)
C2_30 0.035(6) 0.070(8) 0.024(6) -0.009(7) 0.007(6) -0.008(7)
O2_30 0.039(9) 0.096(12) 0.016(8) -0.014(9) 0.013(7) -0.015(10)
C3_30 0.035(6) 0.073(8) 0.028(6) -0.007(7) 0.011(6) -0.005(7)
C4_30 0.037(7) 0.071(7) 0.039(6) -0.010(7) 0.004(6) -0.005(6)
C5_30 0.043(8) 0.070(7) 0.048(8) -0.007(7) 0.006(7) 0.000(7)
C6_30 0.045(7) 0.065(7) 0.052(7) -0.013(7) 0.001(7) 0.000(6)
C7_30 0.055(9) 0.060(8) 0.066(9) -0.012(8) 0.002(8) 0.001(8)
C8_30 0.062(9) 0.061(8) 0.093(9) -0.007(7) -0.003(8) 0.005(8)
C9_30 0.067(10) 0.062(10) 0.105(11) -0.004(9) 0.000(10) 0.005(9)
C10_30 0.056(15) 0.060(14) 0.105(17) -0.006(13) 0.014(14) 0.005(12)
N_31 0.038(3) 0.070(5) 0.017(3) -0.003(3) 0.003(2) -0.010(3)
CA_31 0.037(4) 0.059(4) 0.028(3) -0.002(3) 0.000(3) -0.012(4)
C_31 0.027(4) 0.044(4) 0.033(3) 0.008(3) 0.000(3) -0.003(3)
O_31 0.031(3) 0.038(3) 0.028(2) 0.002(2) 0.006(2) -0.005(2)
CB_31 0.045(4) 0.084(6) 0.039(4) -0.014(4) -0.003(3) -0.008(4)
CG_31 0.041(5) 0.094(6) 0.053(5) -0.029(5) 0.007(4) -0.011(5)
CD1_31 0.058(7) 0.082(7) 0.094(8) -0.036(6) 0.035(6) -0.028(6)
CD2_31 0.045(6) 0.157(13) 0.090(8) -0.045(8) -0.011(6) -0.005(8)
N_32 0.041(4) 0.046(3) 0.035(3) 0.015(3) -0.003(3) -0.006(3)
CA_32 0.036(4) 0.035(4) 0.048(4) 0.012(3) -0.001(3) 0.003(3)
C_32 0.030(4) 0.039(4) 0.045(4) 0.013(3) 0.006(3) -0.001(3)
O_32 0.036(3) 0.064(4) 0.046(3) 0.002(3) 0.011(3) 0.013(3)
CB_32 0.049(5) 0.042(4) 0.082(6) 0.020(4) -0.021(4) -0.002(4)
CG_32 0.071(7) 0.050(5) 0.148(9) 0.031(6) -0.048(7) -0.009(5)
OD1_32 0.080(8) 0.128(10) 0.335(19) 0.118(11) -0.089(10) -0.039(7)
OD2_32 0.114(9) 0.127(9) 0.153(10) 0.054(8) -0.061(8) 0.026(7)
N_33 0.032(3) 0.029(3) 0.028(3) 0.005(2) 0.003(2) 0.002(2)
CA_33 0.029(3) 0.025(3) 0.027(3) 0.003(2) 0.003(2) 0.002(3)
C_33 0.021(3) 0.022(3) 0.027(3) -0.002(2) 0.002(2) -0.005(2)
O_33 0.042(3) 0.030(3) 0.024(2) -0.0048(18) 0.009(2) -0.007(2)
CB_33 0.028(3) 0.026(3) 0.030(3) -0.002(3) 0.006(3) 0.000(3)
CG2_33 0.039(4) 0.036(4) 0.036(4) 0.006(3) 0.012(3) -0.003(3)
OG1_33 0.027(3) 0.031(2) 0.034(2) -0.0061(19) 0.0022(19) 0.001(2)
N_34 0.026(3) 0.024(3) 0.021(2) 0.000(2) 0.003(2) -0.003(2)
CA_34 0.030(3) 0.020(3) 0.027(3) 0.002(2) 0.004(3) -0.001(3)
C_34 0.028(3) 0.023(3) 0.028(3) -0.001(2) 0.000(2) -0.001(3)
O_34 0.029(3) 0.034(3) 0.025(2) 0.0071(18) 0.0048(19) -0.002(2)
CB_34 0.042(4) 0.021(3) 0.043(4) -0.005(3) 0.007(3) -0.001(3)
CG_34 0.051(9) 0.024(7) 0.058(8) 0.003(7) 0.007(8) -0.006(8)
CD1_34 0.061(15) 0.034(16) 0.067(13) 0.003(13) -0.002(13) 0.000(15)
CD2_34 0.056(12) 0.025(14) 0.067(16) -0.002(14) 0.011(13) -0.009(12)
CG_34 0.048(6) 0.023(4) 0.061(5) 0.003(3) 0.009(4) -0.001(4)
CD1_34 0.058(7) 0.037(6) 0.079(7) 0.015(5) 0.008(6) -0.005(5)
CD2_34 0.074(8) 0.030(5) 0.091(8) -0.009(5) 0.016(6) -0.010(5)
N_35 0.021(3) 0.029(3) 0.026(3) 0.002(2) 0.001(2) -0.003(2)
CA_35 0.019(3) 0.028(3) 0.033(3) 0.002(2) 0.002(2) -0.005(3)
C_35 0.023(3) 0.027(3) 0.037(3) 0.003(3) 0.005(3) 0.002(3)
O_35 0.021(3) 0.050(3) 0.043(3) -0.007(2) 0.006(2) 0.004(2)
CB_35 0.027(3) 0.036(3) 0.031(3) -0.004(3) 0.001(3) -0.007(3)
CG_35 0.027(4) 0.052(4) 0.032(3) -0.006(3) 0.006(3) -0.009(3)
CD1_35 0.074(7) 0.053(5) 0.059(5) -0.016(4) 0.017(5) -0.027(5)
CD2_35 0.039(5) 0.095(8) 0.041(4) -0.019(5) -0.007(4) 0.005(5)
N_36 0.029(3) 0.028(3) 0.035(3) 0.001(2) 0.002(2) -0.001(2)
CA_36 0.042(4) 0.041(4) 0.051(4) -0.013(3) -0.003(3) 0.006(3)
C_36 0.046(5) 0.055(4) 0.043(4) -0.015(3) 0.001(4) 0.001(4)
O_36 0.124(8) 0.065(5) 0.052(4) -0.023(3) 0.016(4) 0.014(5)
CB_36 0.044(5) 0.034(4) 0.073(5) -0.011(4) -0.005(4) 0.002(3)
OG_36 0.042(5) 0.046(6) 0.074(7) 0.012(5) 0.008(5) 0.001(4)
OG_36 0.031(9) 0.044(8) 0.046(8) -0.020(6) 0.009(6) -0.004(6)
N_37 0.035(3) 0.053(4) 0.026(3) -0.005(3) 0.002(2) -0.002(3)
CA_37 0.030(4) 0.059(4) 0.027(3) 0.003(3) 0.006(3) -0.002(3)
C_37 0.028(4) 0.057(4) 0.028(3) -0.002(3) 0.003(3) -0.006(3)
O_37 0.060(4) 0.098(5) 0.025(3) 0.009(3) 0.004(3) -0.030(4)
CB_37 0.041(4) 0.051(4) 0.030(3) 0.011(3) 0.000(3) -0.010(3)
CG_37 0.052(5) 0.061(5) 0.048(4) 0.020(4) -0.010(4) -0.021(4)
CD1_37 0.086(9) 0.052(6) 0.084(7) 0.011(5) -0.022(6) -0.026(6)
CD2_37 0.064(8) 0.129(12) 0.092(8) 0.014(8) 0.013(6) -0.046(8)
N_38 0.040(4) 0.065(4) 0.019(3) -0.001(3) 0.004(2) -0.013(3)
CA_38 0.040(4) 0.063(4) 0.025(3) -0.008(3) 0.007(3) -0.017(3)
CB_38 0.046(5) 0.066(5) 0.046(4) 0.003(4) 0.010(4) -0.010(4)
C_38 0.037(4) 0.063(4) 0.021(3) -0.002(3) 0.009(3) -0.012(3)
O_38 0.044(3) 0.079(4) 0.030(3) -0.009(3) -0.002(2) -0.008(3)
OG_38 0.076(5) 0.092(5) 0.047(3) 0.016(4) 0.026(3) -0.006(4)
N_39 0.037(4) 0.077(5) 0.025(3) -0.009(3) 0.001(3) -0.002(3)
CA_39 0.043(4) 0.074(5) 0.029(3) -0.010(3) -0.001(3) 0.003(4)
C_39 0.035(4) 0.080(6) 0.035(4) -0.008(4) 0.000(3) 0.001(4)
O_39 0.041(4) 0.173(9) 0.046(4) -0.001(5) -0.001(3) -0.015(5)
CB_39 0.055(5) 0.074(5) 0.037(4) -0.014(4) 0.008(4) -0.001(4)
CG_39 0.069(6) 0.074(6) 0.047(4) -0.013(4) 0.020(4) 0.001(5)
CD1_39 0.078(7) 0.064(6) 0.057(6) -0.009(5) 0.012(5) -0.004(5)
CD2_39 0.112(10) 0.093(9) 0.048(5) 0.003(5) 0.016(6) 0.000(8)
N_40 0.031(3) 0.056(4) 0.036(3) 0.007(3) 0.004(3) 0.002(3)
CA_40 0.028(4) 0.049(4) 0.036(3) -0.001(3) 0.005(3) 0.006(3)
C_40 0.021(3) 0.044(4) 0.025(3) -0.008(3) 0.005(2) 0.005(3)
O_40 0.024(3) 0.055(3) 0.044(3) -0.005(3) 0.014(2) 0.005(2)
CB_40 0.031(4) 0.050(4) 0.057(4) -0.003(3) 0.016(3) 0.004(3)
CG1_40 0.044(5) 0.060(5) 0.058(5) -0.018(4) 0.016(4) -0.009(4)
CG2_40 0.084(8) 0.062(6) 0.086(8) 0.002(6) 0.020(6) 0.040(6)
CD1_40 0.069(8) 0.119(11) 0.096(8) -0.058(8) 0.034(7) -0.025(8)
N_41 0.024(3) 0.045(3) 0.034(3) -0.008(2) 0.006(2) 0.005(3)
CA_41 0.026(3) 0.038(3) 0.042(3) -0.005(3) 0.006(3) 0.004(3)
C_41 0.025(3) 0.030(3) 0.033(3) -0.002(3) 0.008(3) 0.004(3)
O_41 0.042(3) 0.041(3) 0.043(3) -0.014(2) 0.003(2) 0.008(3)
CB_41 0.033(4) 0.033(4) 0.052(4) -0.002(3) 0.002(3) 0.001(3)
CG_41 0.033(4) 0.029(4) 0.066(4) -0.004(3) 0.000(3) 0.001(3)
OD2_41 0.042(3) 0.029(3) 0.088(5) 0.000(3) -0.004(3) -0.004(3)
OD1_41 0.053(4) 0.054(4) 0.061(4) -0.018(3) -0.001(3) -0.003(3)
O1_50 0.031(3) 0.057(3) 0.025(2) 0.010(2) 0.010(2) 0.007(3)
O2_50 0.036(3) 0.054(3) 0.030(2) 0.005(2) 0.002(2) -0.010(3)
O3_50 0.032(3) 0.043(3) 0.048(3) 0.006(2) 0.005(2) 0.000(2)
O4_50 0.034(4) 0.049(4) 0.102(5) 0.013(4) 0.013(3) 0.002(3)
O5_50 0.048(4) 0.044(3) 0.053(3) -0.006(3) 0.015(3) 0.008(3)
O6_50 0.054(4) 0.045(3) 0.052(3) -0.004(3) 0.019(3) -0.007(3)
O7_50 0.053(4) 0.057(4) 0.045(3) -0.005(3) 0.002(3) 0.001(3)
O8_50 0.065(5) 0.157(9) 0.044(4) 0.019(5) 0.013(4) 0.032(6)
O9_50 0.101(7) 0.096(6) 0.043(4) 0.005(4) 0.016(4) 0.032(5)
O10_50 0.108(8) 0.157(11) 0.083(6) 0.010(7) 0.030(6) 0.023(8)
O11_50 0.112(9) 0.204(15) 0.083(7) -0.064(8) 0.014(6) 0.014(9)
O12_50 0.200(18) 0.28(2) 0.131(12) -0.069(14) 0.056(12) -0.132(18)
O13_50 0.51(5) 0.107(11) 0.197(17) -0.039(12) 0.22(3) -0.020(18)
O14_50 0.137(12) 0.30(2) 0.082(7) -0.014(11) 0.034(8) -0.056(14)
O15_50 0.165(15) 0.181(17) 0.182(16) -0.042(13) 0.008(13) -0.019(14)
O16_50 0.088(10) 0.126(13) 0.55(5) 0.05(2) 0.072(18) -0.020(10)
O17_50 0.079(10) 0.47(5) 0.187(18) 0.03(2) -0.022(10) -0.076(18)
O18_50 0.168(13) 0.169(13) 0.105(8) 0.078(9) 0.017(9) -0.024(11)
O19A_50 0.120(14) 0.078(10) 0.075(9) -0.010(8) 0.033(9) 0.006(10)
O19B_50 0.142(15) 0.120(13) 0.102(12) -0.002(11) 0.022(11) 0.004(12)
O20A_50 0.102(12) 0.180(19) 0.137(17) 0.004(14) 0.043(12) 0.026(13)
O20B_50 0.109(12) 0.178(19) 0.134(18) 0.003(14) 0.039(12) 0.025(14)
O21A_50 0.178(18) 0.196(19) 0.100(12) -0.058(12) 0.064(13) 0.037(16)
O21B_50 0.20(2) 0.20(2) 0.099(13) -0.055(13) 0.067(14) 0.029(18)
O21C_50 0.178(19) 0.19(2) 0.098(13) -0.040(13) 0.055(14) 0.026(17)
O23A_50 0.119(12) 0.187(17) 0.150(16) 0.023(13) 0.046(11) 0.033(12)
O23B_50 0.119(14) 0.187(19) 0.143(16) 0.055(14) 0.062(12) 0.056(14)
O24A_50 0.174(19) 0.047(9) 0.095(13) -0.016(8) 0.020(12) 0.007(10)
O24B_50 0.169(19) 0.076(11) 0.098(13) -0.027(10) 0.016(12) 0.003(11)
O25A_50 0.045(6) 0.25(2) 0.103(9) -0.085(11) 0.014(6) -0.009(9)
O25B_50 0.054(13) 0.24(2) 0.096(15) -0.072(17) 0.014(12) -0.019(15)
O26A_50 0.107(12) 0.071(9) 0.053(8) 0.033(7) -0.045(8) -0.026(9)
O26B_50 0.153(15) 0.094(11) 0.077(10) 0.006(9) -0.031(11) -0.018(12)
O27_50 0.22(4) 0.13(2) 0.15(3) -0.01(2) 0.00(3) -0.05(3)

loop_
_atom_type_symbol
_atom_type_description
_atom_type_scat_dispersion_real
_atom_type_scat_dispersion_imag
_atom_type_scat_source
C C 0.0062 0.0029 'International Tables Vol C Tables 4.2.6.8 and 6.1.1.4'
H H 0.0000 0.0000 'International Tables Vol C Tables 4.2.6.8 and 6.1.1.4'
N N 0.0114 0.0057 'International Tables Vol C Tables 4.2.6.8 and 6.1.1.4'
O O 0.0189 0.0104 'International Tables Vol C Tables 4.2.6.8 and 6.1.1.4'

loop_
_geom_angle_atom_site_label_1
_geom_angle_atom_site_label_2
_geom_angle_atom_site_label_3
_geom_angle
O1_10 C1_10 N_11 119.9(8)
O1_10 C1_10 C2_10 115.7(17)
N_11 C1_10 C2_10 123.6(19)
O1_10 C1_10 C2_10 124.7(8)
N_11 C1_10 C2_10 115.4(8)
C1_10 C2_10 C3_10 111.7(10)
O2_10 C3_10 C4_10 112.7(10)
O2_10 C3_10 C2_10 105.8(10)
C4_10 C3_10 C2_10 112.4(10)
C3_10 C4_10 C5_10 116.6(11)
C6_10 C5_10 C4_10 109.6(13)
C5_10 C6_10 C7_10 114.1(15)
C8_10 C7_10 C6_10 116.0(16)
C7_10 C8_10 C9_10 116.0(15)
C10_10 C9_10 C8_10 113.7(16)
C1_10 C2_10 C3_10 108(2)
O2_10 C3_10 C4_10 107(2)
O2_10 C3_10 C2_10 105(2)
C4_10 C3_10 C2_10 113(3)
C3_10 C4_10 C5_10 113(2)
C4_10 C5_10 C6_10 111(3)
C5_10 C6_10 C7_10 105(3)
C8_10 C7_10 C6_10 114(3)
C7_10 C8_10 C9_10 112(3)
C10_10 C9_10 C8_10 119(3)
C1_10 N_11 CA_11 120.7(6)
N_11 CA_11 C_11 111.9(6)
N_11 CA_11 CB_11 110.0(6)
C_11 CA_11 CB_11 111.4(7)
O_11 C_11 N_12 120.6(7)
O_11 C_11 CA_11 120.5(7)
N_12 C_11 CA_11 118.9(6)
CG_11 CB_11 CA_11 115.4(7)
CB_11 CG_11 CD1_11 112.5(10)
CB_11 CG_11 CD2_11 109.3(8)
CD1_11 CG_11 CD2_11 109.8(10)
C_11 N_12 CA_12 120.2(6)
N_12 CA_12 C_12 112.8(6)
N_12 CA_12 CB_12 112.0(6)
C_12 CA_12 CB_12 111.1(6)
O_12 C_12 N_13 123.0(6)
O_12 C_12 CA_12 120.3(6)
N_13 C_12 CA_12 116.6(6)
CG_12 CB_12 CA_12 112.0(8)
OD1_12 CG_12 OD2_12 122.3(15)
OD1_12 CG_12 OD2_12 98.6(15)
OD1_12 CG_12 CB_12 117.4(15)
OD1_12 CG_12 CB_12 124.3(15)
OD2_12 CG_12 CB_12 112.9(12)
OD2_12 CG_12 CB_12 118.9(10)
C_12 N_13 CA_13 120.4(5)
N_13 CA_13 C_13 110.2(5)
N_13 CA_13 CB_13 111.0(5)
C_13 CA_13 CB_13 111.8(5)
O_13 C_13 N_14 121.5(5)
O_13 C_13 CA_13 123.1(5)
N_14 C_13 CA_13 115.4(5)
OG1_13 CB_13 CG2_13 107.6(5)
OG1_13 CB_13 CA_13 102.7(5)
CG2_13 CB_13 CA_13 115.6(5)
C_21 OG1_13 CB_13 117.6(5)
C_13 N_14 CA_14 120.2(5)
N_14 CA_14 CB_14 110.2(5)
N_14 CA_14 C_14 110.6(5)
CB_14 CA_14 C_14 111.5(5)
O_14 C_14 N_15 122.2(6)
O_14 C_14 CA_14 120.5(5)
N_15 C_14 CA_14 117.2(5)
CA_14 CB_14 CG_14 114.5(6)
CD1_14 CG_14 CB_14 112.2(6)
CD1_14 CG_14 CD2_14 111.1(6)
CB_14 CG_14 CD2_14 109.7(6)
C_14 N_15 CA_15 121.5(5)
N_15 CA_15 C_15 113.1(5)
N_15 CA_15 CB_15 112.2(5)
C_15 CA_15 CB_15 110.0(5)
O_15 C_15 N_16 121.6(6)
O_15 C_15 CA_15 120.3(5)
N_16 C_15 CA_15 118.1(6)
CA_15 CB_15 CG_15 117.8(7)
CD1_15 CG_15 CD2_15 111.5(10)
CD1_15 CG_15 CB_15 113.1(9)
CD2_15 CG_15 CB_15 109.1(8)
C_15 N_16 CA_16 122.1(6)
N_16 CA_16 CB_16 109.4(6)
N_16 CA_16 C_16 112.6(5)
CB_16 CA_16 C_16 109.1(6)
O_16 C_16 N_17 123.3(7)
O_16 C_16 CA_16 119.1(7)
N_17 C_16 CA_16 117.5(6)
OG3_16 CB_16 CA_16 115.1(17)
OG_16 CB_16 CA_16 110.8(7)
OG_16 CB_16 CA_16 110.1(13)
C_16 N_17 CA_17 119.8(6)
N_17 CA_17 C_17 112.8(6)
N_17 CA_17 CB_17 109.6(6)
C_17 CA_17 CB_17 109.6(7)
O_17 C_17 N_18 122.4(7)
O_17 C_17 CA_17 120.2(7)
N_18 C_17 CA_17 117.2(6)
CG_17 CB_17 CA_17 114.1(6)
CD2_17 CG_17 CD1_17 111.9(10)
CD2_17 CG_17 CB_17 113.0(8)
CD1_17 CG_17 CB_17 108.5(7)
C_17 N_18 CA_18 121.8(6)
N_18 CA_18 C_18 114.2(7)
N_18 CA_18 CB_18 109.5(7)
C_18 CA_18 CB_18 110.4(8)
O_18 C_18 N_19 123.1(9)
O_18 C_18 CA_18 118.4(9)
N_19 C_18 CA_18 118.4(7)
OG_18 CB_18 CA_18 110.1(8)
C_18 N_19 CA_19 121.7(7)
N_19 CA_19 C_19 112.9(7)
N_19 CA_19 CB_19 109.9(7)
C_19 CA_19 CB_19 110.3(9)
O_19 C_19 N_20 122.8(9)
O_19 C_19 CA_19 121.2(7)
N_20 C_19 CA_19 115.8(7)
CG_19 CB_19 CA_19 115.1(9)
CD2_19 CG_19 CB_19 112.9(10)
CD2_19 CG_19 CD1_19 109.7(11)
CB_19 CG_19 CD1_19 110.4(11)
C_19 N_20 CA_20 124.6(7)
N_20 CA_20 CB_20 111.9(8)
N_20 CA_20 C_20 105.4(6)
CB_20 CA_20 C_20 111.9(8)
O_20 C_20 N_21 121.0(6)
O_20 C_20 CA_20 121.6(6)
N_21 C_20 CA_20 117.4(6)
CG2_20 CB_20 CG1_20 125.8(17)
CG2_20 CB_20 CA_20 131.3(17)
CG2_20 CB_20 CA_20 113.9(13)
CG1_20 CB_20 CA_20 108.1(10)
CG2_20 CB_20 CG1_20 112(2)
CA_20 CB_20 CG1_20 113.7(16)
CB_20 CG1_20 CD1_20 108.1(13)
CB_20 CG1_20 CD1_20 120(3)
C_20 N_21 CA_21 117.2(6)
N_21 CA_21 CB_21 112.3(6)
N_21 CA_21 C_21 109.0(6)
CB_21 CA_21 C_21 107.7(5)
O_21 C_21 OG1_13 126.5(6)
O_21 C_21 CA_21 125.4(6)
OG1_13 C_21 CA_21 108.0(6)
CG_21 CB_21 CA_21 113.0(5)
OD1_21 CG_21 OD2_21 121.6(6)
OD1_21 CG_21 CB_21 122.7(6)
OD2_21 CG_21 CB_21 115.7(6)
O1_30 C1_30 N_31 121.1(7)
O1_30 C1_30 C2_30 121.4(16)
N_31 C1_30 C2_30 116.2(15)
O1_30 C1_30 C2_30 120.3(8)
N_31 C1_30 C2_30 118.4(8)
C1_30 C2_30 C3_30 115.3(9)
O2_30 C3_30 C4_30 111.8(11)
O2_30 C3_30 C2_30 111.0(9)
C4_30 C3_30 C2_30 112.8(10)
C3_30 C4_30 C5_30 114.5(11)
C6_30 C5_30 C4_30 113.7(11)
C5_30 C6_30 C7_30 114.8(11)
C8_30 C7_30 C6_30 115.0(12)
C7_30 C8_30 C9_30 116.8(13)
C10_30 C9_30 C8_30 112.9(16)
C1_30 C2_30 C3_30 111.5(19)
O2_30 C3_30 C4_30 110(2)
O2_30 C3_30 C2_30 105(2)
C4_30 C3_30 C2_30 118(3)
C3_30 C4_30 C5_30 117(2)
C6_30 C5_30 C4_30 114(2)
C5_30 C6_30 C7_30 113(2)
C8_30 C7_30 C6_30 114(2)
C7_30 C8_30 C9_30 114(3)
C10_30 C9_30 C8_30 113(3)
C1_30 N_31 CA_31 121.3(6)
N_31 CA_31 C_31 112.5(6)
N_31 CA_31 CB_31 110.0(6)
C_31 CA_31 CB_31 111.5(7)
O_31 C_31 N_32 121.5(7)
O_31 C_31 CA_31 120.4(7)
N_32 C_31 CA_31 118.0(6)
CG_31 CB_31 CA_31 114.8(7)
CB_31 CG_31 CD2_31 109.4(9)
CB_31 CG_31 CD1_31 112.7(9)
CD2_31 CG_31 CD1_31 111.2(11)
C_31 N_32 CA_32 120.1(6)
N_32 CA_32 C_32 113.0(6)
N_32 CA_32 CB_32 111.0(7)
C_32 CA_32 CB_32 111.1(7)
O_32 C_32 N_33 122.5(7)
O_32 C_32 CA_32 121.1(7)
N_33 C_32 CA_32 116.5(7)
CG_32 CB_32 CA_32 111.6(8)
OD1_32 CG_32 OD2_32 122.2(13)
OD1_32 CG_32 CB_32 120.2(10)
OD2_32 CG_32 CB_32 115.9(11)
C_32 N_33 CA_33 120.5(6)
N_33 CA_33 C_33 111.1(5)
N_33 CA_33 CB_33 110.4(5)
C_33 CA_33 CB_33 111.8(5)
O_33 C_33 N_34 121.6(6)
O_33 C_33 CA_33 123.3(6)
N_34 C_33 CA_33 115.1(5)
OG1_33 CB_33 CG2_33 107.2(6)
OG1_33 CB_33 CA_33 102.3(5)
CG2_33 CB_33 CA_33 115.2(6)
C_41 OG1_33 CB_33 116.7(5)
C_33 N_34 CA_34 121.5(5)
N_34 CA_34 CB_34 108.7(5)
N_34 CA_34 C_34 111.6(5)
CB_34 CA_34 C_34 111.1(6)
O_34 C_34 N_35 122.9(6)
O_34 C_34 CA_34 121.2(6)
N_35 C_34 CA_34 115.8(5)
CA_34 CB_34 CG_34 118.7(17)
CA_34 CB_34 CG_34 114.1(7)
CD1_34 CG_34 CD2_34 109(3)
CD1_34 CG_34 CB_34 111(3)
CD2_34 CG_34 CB_34 109(2)
CD1_34 CG_34 CD2_34 111.2(10)
CD1_34 CG_34 CB_34 112.8(8)
CD2_34 CG_34 CB_34 108.6(8)
C_34 N_35 CA_35 121.0(5)
N_35 CA_35 C_35 113.3(5)
N_35 CA_35 CB_35 110.1(5)
C_35 CA_35 CB_35 110.7(5)
O_35 C_35 N_36 122.5(6)
O_35 C_35 CA_35 118.4(6)
N_36 C_35 CA_35 119.0(6)
CA_35 CB_35 CG_35 116.3(6)
CD1_35 CG_35 CD2_35 113.5(8)
CD1_35 CG_35 CB_35 112.3(6)
CD2_35 CG_35 CB_35 107.8(7)
C_35 N_36 CA_36 120.9(6)
N_36 CA_36 CB_36 110.0(7)
N_36 CA_36 C_36 112.3(6)
CB_36 CA_36 C_36 109.6(7)
O_36 C_36 N_37 121.5(8)
O_36 C_36 CA_36 119.9(8)
N_37 C_36 CA_36 118.5(7)
OG_36 CB_36 CA_36 103.0(7)
OG_36 CB_36 CA_36 111.2(9)
C_36 N_37 CA_37 122.6(6)
N_37 CA_37 CB_37 109.7(6)
N_37 CA_37 C_37 112.2(6)
CB_37 CA_37 C_37 110.0(7)
O_37 C_37 N_38 122.5(7)
O_37 C_37 CA_37 119.3(7)
N_38 C_37 CA_37 118.1(6)
CA_37 CB_37 CG_37 113.8(7)
CD2_37 CG_37 CD1_37 109.5(10)
CD2_37 CG_37 CB_37 110.9(8)
CD1_37 CG_37 CB_37 110.2(9)
C_37 N_38 CA_38 122.1(6)
N_38 CA_38 C_38 113.3(7)
N_38 CA_38 CB_38 110.0(7)
C_38 CA_38 CB_38 110.9(7)
OG_38 CB_38 CA_38 110.5(8)
O_38 C_38 N_39 122.8(8)
O_38 C_38 CA_38 118.9(7)
N_39 C_38 CA_38 118.2(6)
C_38 N_39 CA_39 124.4(7)
N_39 CA_39 C_39 111.0(8)
N_39 CA_39 CB_39 110.2(7)
C_39 CA_39 CB_39 111.2(7)
O_39 C_39 N_40 122.8(8)
O_39 C_39 CA_39 121.5(7)
N_40 C_39 CA_39 115.7(7)
CG_39 CB_39 CA_39 114.7(7)
CD1_39 CG_39 CB_39 112.3(8)
CD1_39 CG_39 CD2_39 110.2(10)
CB_39 CG_39 CD2_39 111.0(9)
C_39 N_40 CA_40 124.3(7)
N_40 CA_40 C_40 109.7(6)
N_40 CA_40 CB_40 111.8(7)
C_40 CA_40 CB_40 109.8(6)
O_40 C_40 N_41 121.3(7)
O_40 C_40 CA_40 122.5(7)
N_41 C_40 CA_40 116.1(6)
CG2_40 CB_40 CG1_40 114.5(10)
CG2_40 CB_40 CA_40 110.5(8)
CG1_40 CB_40 CA_40 112.1(7)
CB_40 CG1_40 CD1_40 114.0(8)
C_40 N_41 CA_41 118.8(6)
N_41 CA_41 C_41 109.1(6)
N_41 CA_41 CB_41 111.5(6)
C_41 CA_41 CB_41 109.5(6)
O_41 C_41 OG1_33 126.1(6)
O_41 C_41 CA_41 124.8(7)
OG1_33 C_41 CA_41 109.1(6)
CG_41 CB_41 CA_41 111.8(7)
OD1_41 CG_41 OD2_41 120.7(8)
OD1_41 CG_41 CB_41 123.9(8)
OD2_41 CG_41 CB_41 115.4(8)

loop_
_geom_bond_atom_site_label_1
_geom_bond_atom_site_label_2
_geom_bond_distance
C1_10 O1_10 1.256(10)
C1_10 N_11 1.330(9)
C1_10 C2_10 1.49(2)
C1_10 C2_10 1.512(14)
C2_10 C3_10 1.552(15)
O2_10 C3_10 1.446(13)
C3_10 C4_10 1.529(16)
C4_10 C5_10 1.548(18)
C5_10 C6_10 1.524(19)
C6_10 C7_10 1.55(2)
C7_10 C8_10 1.462(19)
C8_10 C9_10 1.54(2)
C9_10 C10_10 1.43(2)
C2_10 C3_10 1.55(3)
O2_10 C3_10 1.43(2)
C3_10 C4_10 1.52(3)
C4_10 C5_10 1.53(3)
C5_10 C6_10 1.53(3)
C6_10 C7_10 1.55(3)
C7_10 C8_10 1.48(3)
C8_10 C9_10 1.53(3)
C9_10 C10_10 1.44(3)
N_11 CA_11 1.473(9)
CA_11 C_11 1.511(10)
CA_11 CB_11 1.528(9)
C_11 O_11 1.225(8)
C_11 N_12 1.344(9)
CB_11 CG_11 1.503(11)
CG_11 CD1_11 1.511(15)
CG_11 CD2_11 1.532(11)
N_12 CA_12 1.451(9)
CA_12 C_12 1.530(8)
CA_12 CB_12 1.531(10)
C_12 O_12 1.224(8)
C_12 N_13 1.331(9)
CB_12 CG_12 1.475(12)
CG_12 OD1_12 1.149(18)
CG_12 OD1_12 1.240(17)
CG_12 OD2_12 1.321(16)
CG_12 OD2_12 1.378(17)
N_13 CA_13 1.456(7)
CA_13 C_13 1.520(8)
CA_13 CB_13 1.520(9)
C_13 O_13 1.227(7)
C_13 N_14 1.350(7)
CB_13 OG1_13 1.464(7)
CB_13 CG2_13 1.514(9)
OG1_13 C_21 1.328(8)
N_14 CA_14 1.478(7)
CA_14 CB_14 1.515(8)
CA_14 C_14 1.529(9)
C_14 O_14 1.239(7)
C_14 N_15 1.336(8)
CB_14 CG_14 1.528(9)
CG_14 CD1_14 1.525(10)
CG_14 CD2_14 1.531(9)
N_15 CA_15 1.455(8)
CA_15 C_15 1.527(8)
CA_15 CB_15 1.527(8)
C_15 O_15 1.232(8)
C_15 N_16 1.342(8)
CB_15 CG_15 1.529(10)
CG_15 CD1_15 1.501(15)
CG_15 CD2_15 1.517(12)
N_16 CA_16 1.467(8)
CA_16 CB_16 1.516(10)
CA_16 C_16 1.533(9)
C_16 O_16 1.219(9)
C_16 N_17 1.333(9)
CB_16 OG3_16 1.39(2)
CB_16 OG_16 1.428(11)
CB_16 OG_16 1.433(18)
N_17 CA_17 1.471(9)
CA_17 C_17 1.523(9)
CA_17 CB_17 1.532(11)
C_17 O_17 1.221(9)
C_17 N_18 1.331(10)
CB_17 CG_17 1.526(10)
CG_17 CD2_17 1.488(12)
CG_17 CD1_17 1.501(13)
N_18 CA_18 1.454(9)
CA_18 C_18 1.515(12)
CA_18 CB_18 1.517(12)
C_18 O_18 1.233(9)
C_18 N_19 1.324(11)
CB_18 OG_18 1.417(11)
N_19 CA_19 1.457(11)
CA_19 C_19 1.515(12)
CA_19 CB_19 1.528(12)
C_19 O_19 1.226(10)
C_19 N_20 1.337(10)
CB_19 CG_19 1.518(13)
CG_19 CD2_19 1.517(14)
CG_19 CD1_19 1.525(15)
N_20 CA_20 1.468(10)
CA_20 CB_20 1.513(15)
CA_20 C_20 1.515(9)
C_20 O_20 1.232(8)
C_20 N_21 1.333(9)
CB_20 CG2_20 1.40(2)
CB_20 CG2_20 1.45(2)
CB_20 CG1_20 1.473(16)
CB_20 CG1_20 1.53(2)
CG1_20 CD1_20 1.55(2)
CG1_20 CD1_20 1.58(3)
N_21 CA_21 1.458(8)
CA_21 CB_21 1.525(9)
CA_21 C_21 1.536(8)
C_21 O_21 1.202(8)
CB_21 CG_21 1.514(9)
CG_21 OD1_21 1.214(8)
CG_21 OD2_21 1.317(8)
C1_30 O1_30 1.244(9)
C1_30 N_31 1.329(10)
C1_30 C2_30 1.51(2)
C1_30 C2_30 1.510(12)
C2_30 C3_30 1.530(15)
O2_30 C3_30 1.435(12)
C3_30 C4_30 1.506(17)
C4_30 C5_30 1.518(16)
C5_30 C6_30 1.514(17)
C6_30 C7_30 1.538(18)
C7_30 C8_30 1.482(19)
C8_30 C9_30 1.52(2)
C9_30 C10_30 1.48(2)
C2_30 C3_30 1.54(2)
O2_30 C3_30 1.44(2)
C3_30 C4_30 1.50(3)
C4_30 C5_30 1.52(2)
C5_30 C6_30 1.49(3)
C6_30 C7_30 1.53(3)
C7_30 C8_30 1.48(3)
C8_30 C9_30 1.53(3)
C9_30 C10_30 1.46(3)
N_31 CA_31 1.474(9)
CA_31 C_31 1.515(10)
CA_31 CB_31 1.534(10)
C_31 O_31 1.236(8)
C_31 N_32 1.340(9)
CB_31 CG_31 1.523(12)
CG_31 CD2_31 1.524(13)
CG_31 CD1_31 1.525(14)
N_32 CA_32 1.461(10)
CA_32 C_32 1.523(10)
CA_32 CB_32 1.529(10)
C_32 O_32 1.228(9)
C_32 N_33 1.341(9)
CB_32 CG_32 1.503(13)
CG_32 OD1_32 1.199(14)
CG_32 OD2_32 1.277(14)
N_33 CA_33 1.439(8)
CA_33 C_33 1.522(8)
CA_33 CB_33 1.539(9)
C_33 O_33 1.221(7)
C_33 N_34 1.349(8)
CB_33 OG1_33 1.462(8)
CB_33 CG2_33 1.511(9)
OG1_33 C_41 1.331(8)
N_34 CA_34 1.459(8)
CA_34 CB_34 1.524(9)
CA_34 C_34 1.540(9)
C_34 O_34 1.232(8)
C_34 N_35 1.341(8)
CB_34 CG_34 1.529(19)
CB_34 CG_34 1.552(11)
CG_34 CD1_34 1.52(2)
CG_34 CD2_34 1.52(2)
CG_34 CD1_34 1.508(13)
CG_34 CD2_34 1.526(13)
N_35 CA_35 1.460(8)
CA_35 C_35 1.525(9)
CA_35 CB_35 1.526(9)
C_35 O_35 1.246(8)
C_35 N_36 1.327(9)
CB_35 CG_35 1.527(9)
CG_35 CD1_35 1.497(11)
CG_35 CD2_35 1.526(11)
N_36 CA_36 1.458(9)
CA_36 CB_36 1.518(12)
CA_36 C_36 1.530(11)
C_36 O_36 1.238(10)
C_36 N_37 1.336(10)
CB_36 OG_36 1.414(12)
CB_36 OG_36 1.502(15)
N_37 CA_37 1.459(9)
CA_37 CB_37 1.519(11)
CA_37 C_37 1.528(10)
C_37 O_37 1.224(9)
C_37 N_38 1.325(9)
CB_37 CG_37 1.527(11)
CG_37 CD2_37 1.514(13)
CG_37 CD1_37 1.518(14)
N_38 CA_38 1.467(9)
CA_38 C_38 1.501(11)
CA_38 CB_38 1.518(11)
CB_38 OG_38 1.422(11)
C_38 O_38 1.246(9)
C_38 N_39 1.329(10)
N_39 CA_39 1.443(11)
CA_39 C_39 1.515(11)
CA_39 CB_39 1.533(12)
C_39 O_39 1.229(10)
C_39 N_40 1.322(9)
CB_39 CG_39 1.526(12)
CG_39 CD1_39 1.515(13)
CG_39 CD2_39 1.538(14)
N_40 CA_40 1.465(9)
CA_40 C_40 1.505(10)
CA_40 CB_40 1.548(11)
C_40 O_40 1.240(8)
C_40 N_41 1.317(9)
CB_40 CG2_40 1.487(13)
CB_40 CG1_40 1.521(12)
CG1_40 CD1_40 1.552(14)
N_41 CA_41 1.446(9)
CA_41 C_41 1.522(9)
CA_41 CB_41 1.526(10)
C_41 O_41 1.207(8)
CB_41 CG_41 1.514(11)
CG_41 OD1_41 1.209(10)
CG_41 OD2_41 1.310(10)

loop_
_geom_hbond_atom_site_label_D
_geom_hbond_atom_site_label_H
_geom_hbond_atom_site_label_A
_geom_hbond_distance_DH
_geom_hbond_distance_HA
_geom_hbond_distance_DA
_geom_hbond_angle_DHA
_geom_hbond_site_symmetry_A
_geom_hbond_publ_flag
O2_10^a H2_10^a O25A_50^a 0.84 1.84 2.626(16) 154.5 . yes
O2_10^b H2C_10^b O20B_50^b 0.84 2.16 2.99(5) 167.2 . yes
N_11 HN_11 O_18 0.88 1.92 2.772(8) 163.5 1_556 yes
N_12 HN_12 O26A_50^a 0.88 2.09 2.925(14) 157.8 . yes
N_12 HN_12 O26B_50^b 0.88 2.04 2.83(2) 149.6 . yes
OD2_12^a HD2_12^a O19A_50^a 0.84 2.50 3.03(3) 121.8 1_656 yes
N_13 HN_13 O1_10 0.88 2.20 2.864(8) 131.7 . yes
N_14 HN_14 O1_10 0.88 2.52 3.353(8) 157.5 . yes
N_15 HN_15 O_11 0.88 2.06 2.913(7) 161.7 . yes
N_16 HN_16 O_13 0.88 2.41 3.202(8) 149.3 . yes
OG_16^a HG_16^a O_12 0.84 2.07 2.878(10) 161.1 . yes
OG_16^b HG_16^b O27_50 0.84 2.06 2.76(5) 141.1 1_655 yes
OG3_16^c HG3_16^c O_13 0.84 1.83 2.65(4) 163.3 . yes
N_17 HN_17 O_14 0.88 2.25 3.117(7) 167.6 . yes
N_18 HN_18 O1_50 0.88 2.31 2.954(9) 130.1 . yes
OG_18 HG_18 O8_50 0.84 2.13 2.641(12) 118.9 . yes
N_19 HN_19 O1_50 0.88 2.30 2.977(8) 134.0 . yes
N_20 HN_20 O1_50 0.88 2.37 3.248(9) 172.2 . yes
N_21 HN_21 O_15 0.88 2.06 2.905(8) 161.1 1_655 yes
OD2_21 HD2_21 O3_50 0.84 1.75 2.567(8) 164.7 . yes
O2_30^a H2_30^a O_38 0.84 2.13 2.805(10) 137.7 1_554 yes
O2_30^b H2C_30^b O21C_50^b 0.84 2.20 2.93(5) 145.4 1_655 yes
N_31 HN_31 O_37 0.88 2.12 2.970(8) 161.8 1_554 yes
N_32 HN_32 O18_50 0.88 1.96 2.822(13) 166.8 . yes
N_32 HN_32 O24A_50^a 0.88 2.64 3.28(3) 130.5 . yes
OD2_32 HD2_32 O19A_50^a 0.84 1.82 2.61(3) 154.4 . yes
OD2_32 HD2_32 O19B_50^b 0.84 2.24 2.70(3) 114.7 . yes
N_33 HN_33 O1_30 0.88 2.38 2.954(8) 123.1 . yes
N_34 HN_34 O1_30 0.88 2.08 2.947(7) 170.2 . yes
N_35 HN_35 O_31 0.88 2.16 2.981(7) 155.7 . yes
N_36 HN_36 O_33 0.88 2.44 3.266(8) 155.9 . yes
OG_36^a HG_36^a O6_50 0.84 2.03 2.736(12) 141.0 . yes
OG_36^b HG1_36^b O_32 0.84 2.29 3.023(15) 146.7 . yes
N_37 HN_37 O_34 0.88 2.29 3.155(8) 169.7 . yes
N_38 HN_38 OG_36^a 0.88 2.35 3.146(12) 149.8 . yes
OG_38 HG_38 OG_36^a 0.84 2.39 3.083(12) 140.5 . yes
N_39 HN_39 O2_50 0.88 2.18 2.986(8) 152.3 . yes
N_40 HN_40 O2_50 0.88 2.33 3.101(9) 145.9 . yes
N_41 HN_41 O_35 0.88 2.03 2.906(8) 172.6 1_655 yes
OD2_41 HD2_41 O4_50 0.84 1.72 2.548(12) 169.5 . yes
